data_4309079
loop_
_publ_author_name
'Dana J. Eisler'
'Richard J. Puddephatt'

_publ_section_title
;
Tetraphosphinite Resorcinarene Complexes: Silver(I) Capsule Complexes
;
_journal_name_full 'Inorganic Chemistry'
_journal_page_first 4666
_journal_page_last 4678
_journal_paper_doi 10.1021/ic050095b
_journal_volume 44
_journal_year 2005
_chemical_formula_sum 'C157.4 H134.8 Ag4 Cl9.4 F12 O20 P4'
_chemical_formula_weight 3462.84
_chemical_name_systematic
; 
 ? 
;
_space_group_IT_number 14
_symmetry_cell_setting monoclinic
_symmetry_space_group_name_Hall '-P 2yn'
_symmetry_space_group_name_H-M 'P 1 21/n 1'
_atom_sites_solution_hydrogens geom
_atom_sites_solution_primary Patterson
_atom_sites_solution_secondary difmap
_audit_creation_method SHELXL-97
_cell_angle_alpha 90.00
_cell_angle_beta 92.9380(10)
_cell_angle_gamma 90.00
_cell_formula_units_Z 4
_cell_length_a 24.2430(2)
_cell_length_b 19.22870(10)
_cell_length_c 34.7743(3)
_cell_measurement_temperature 200(2)
_cell_volume 16189.1(2)
_computing_cell_refinement 'Nonius DENZO'
_computing_data_collection 'Nonius COLLECT'
_computing_data_reduction 'Nonius DENZO'
_computing_molecular_graphics 'Bruker SHELXTL'
_computing_publication_material 'Bruker SHELXTL'
_computing_structure_refinement 'SHELXL-97 (Sheldrick, 1997)'
_computing_structure_solution 'SHELXS-97 (Sheldrick, 1990)'
_diffrn_ambient_temperature 200(2)
_diffrn_measured_fraction_theta_full 0.975
_diffrn_measured_fraction_theta_max 0.975
_diffrn_measurement_device_type 'Nonius Kappa CCD'
_diffrn_measurement_method 'phi\omega scans'
_diffrn_radiation_monochromator graphite
_diffrn_radiation_source 'fine-focus sealed tube'
_diffrn_radiation_type MoK\a
_diffrn_radiation_wavelength 0.71073
_diffrn_reflns_av_R_equivalents 0.065
_diffrn_reflns_av_sigmaI/netI 0.0474
_diffrn_reflns_limit_h_max 28
_diffrn_reflns_limit_h_min -28
_diffrn_reflns_limit_k_max 22
_diffrn_reflns_limit_k_min -19
_diffrn_reflns_limit_l_max 41
_diffrn_reflns_limit_l_min -41
_diffrn_reflns_number 125282
_diffrn_reflns_theta_full 25.01
_diffrn_reflns_theta_max 25.01
_diffrn_reflns_theta_min 2.56
_exptl_absorpt_coefficient_mu 0.747
_exptl_absorpt_correction_T_max 0.9158
_exptl_absorpt_correction_T_min 0.8182
_exptl_absorpt_correction_type integration
_exptl_crystal_colour colourless
_exptl_crystal_density_diffrn 1.421
_exptl_crystal_density_method 'not measured'
_exptl_crystal_description block
_exptl_crystal_F_000 7020
_exptl_crystal_size_max 0.28
_exptl_crystal_size_mid 0.22
_exptl_crystal_size_min 0.12
_refine_diff_density_max 1.288
_refine_diff_density_min -0.813
_refine_diff_density_rms 0.116
_refine_ls_extinction_method none
_refine_ls_goodness_of_fit_ref 1.023
_refine_ls_hydrogen_treatment constr
_refine_ls_matrix_type full
_refine_ls_number_parameters 1588
_refine_ls_number_reflns 27807
_refine_ls_number_restraints 106
_refine_ls_restrained_S_all 1.030
_refine_ls_R_factor_all 0.1127
_refine_ls_R_factor_gt 0.0783
_refine_ls_shift/su_max 0.002
_refine_ls_shift/su_mean 0.000
_refine_ls_structure_factor_coef Fsqd
_refine_ls_weighting_details 'calc w=1/[\s^2^(Fo^2^)+(0.1368P)^2^+58.0169P] where P=(Fo^2^+2Fc^2^)/3'
_refine_ls_weighting_scheme calc
_refine_ls_wR_factor_gt 0.2242
_refine_ls_wR_factor_ref 0.2537
_reflns_number_gt 19152
_reflns_number_total 27807
_reflns_threshold_expression >2sigma(I)
_cod_data_source_file ic050095bsi20050120_013105_1.cif
_cod_data_source_block 5a
_cod_depositor_comments
;
The following automatic conversions were performed:
'_symmetry_cell_setting' value 'Monoclinic' changed to 'monoclinic'
according to '/home/saulius/struct/CIF-dictionaries/cif_core.dic'
dictionary named 'cif_core.dic' version 2.4.1 from 2010-06-29.

Automatic conversion script
Id: cif_fix_enum 1527 2010-12-29 10:47:43Z saulius 
;
_cod_original_formula_sum 'C157.40 H134.80 Ag4 Cl9.40 F12 O20 P4'
_cod_database_code 4309079

loop_
_symmetry_equiv_pos_as_xyz
'x, y, z'
'-x+1/2, y+1/2, -z+1/2'
'-x, -y, -z'
'x-1/2, -y-1/2, z-1/2'

loop_
_atom_site_label
_atom_site_type_symbol
_atom_site_fract_x
_atom_site_fract_y
_atom_site_fract_z
_atom_site_U_iso_or_equiv
_atom_site_adp_type
_atom_site_occupancy
_atom_site_symmetry_multiplicity
_atom_site_calc_flag
_atom_site_refinement_flags
_atom_site_disorder_assembly
_atom_site_disorder_group
Ag1 Ag -0.67403(2) 1.04496(3) 0.446118(15) 0.05100(16) Uani 1 1 d . E .
Ag2 Ag -0.65373(3) 1.19434(3) 0.473120(16) 0.05708(18) Uani 1 1 d . E .
Ag3 Ag -1.22126(3) 1.27993(3) 0.31634(2) 0.0679(2) Uani 1 1 d . . .
Ag4 Ag -1.20619(3) 1.11483(3) 0.276409(19) 0.06557(19) Uani 1 1 d . . .
P1 P -0.65110(7) 1.04763(9) 0.38119(5) 0.0407(4) Uani 1 1 d . . .
P2 P -0.67000(7) 1.30177(9) 0.44193(5) 0.0436(4) Uani 1 1 d . . .
P3 P -1.18009(7) 1.37590(9) 0.28697(6) 0.0460(4) Uani 1 1 d . F .
P4 P -1.16661(7) 1.10717(9) 0.21621(5) 0.0438(4) Uani 1 1 d . . .
O1 O -0.69887(17) 1.0774(2) 0.35068(12) 0.0419(10) Uani 1 1 d . . .
O2 O -0.7173(2) 1.3051(2) 0.40696(14) 0.0507(12) Uani 1 1 d . E .
O3 O -0.79574(17) 1.3543(2) 0.31541(12) 0.0420(10) Uani 1 1 d . A .
O4 O -0.7949(4) 1.4630(5) 0.2944(3) 0.052(2) Uiso 0.60 1 d P A 1
O4A O -0.7922(5) 1.4535(6) 0.2789(4) 0.043(3) Uiso 0.40 1 d P A 2
O5 O -0.98048(18) 1.3718(2) 0.25976(12) 0.0416(10) Uani 1 1 d . B .
O6 O -0.9824(4) 1.4867(4) 0.2685(3) 0.045(2) Uiso 0.60 1 d P B 1
O6A O -0.9677(6) 1.4873(7) 0.2565(4) 0.045(3) Uiso 0.40 1 d P B 2
O7 O -1.11718(17) 1.3610(2) 0.27402(15) 0.0501(12) Uani 1 1 d . . .
O8 O -1.10172(16) 1.1333(2) 0.21897(13) 0.0422(10) Uani 1 1 d . . .
O9 O -0.96716(16) 1.1525(2) 0.20525(12) 0.0381(10) Uani 1 1 d . E .
O10 O -0.9772(2) 1.0411(3) 0.18565(14) 0.0545(12) Uani 1 1 d . E .
O11 O -0.78192(16) 1.1280(2) 0.25557(12) 0.0382(9) Uani 1 1 d . E .
O12 O -0.7868(2) 1.2428(2) 0.24214(17) 0.0602(14) Uani 1 1 d . E .
C1A C -0.7307(2) 1.1354(3) 0.35996(17) 0.0375(14) Uani 1 1 d . . .
C2A C -0.7865(2) 1.1352(3) 0.34760(16) 0.0356(13) Uani 1 1 d . E .
C3A C -0.8171(2) 1.1933(3) 0.35595(16) 0.0341(13) Uani 1 1 d . . .
H3AA H -0.8549 1.1946 0.3472 0.041 Uiso 1 1 calc R . .
C4A C -0.7954(3) 1.2502(3) 0.37660(16) 0.0360(13) Uani 1 1 d . E .
C5A C -0.7397(3) 1.2474(3) 0.38814(17) 0.0384(14) Uani 1 1 d . . .
C6A C -0.7068(3) 1.1906(3) 0.38008(18) 0.0408(15) Uani 1 1 d . E .
H6AA H -0.6688 1.1898 0.3882 0.049 Uiso 1 1 calc R . .
C7A C -0.8294(3) 1.3131(3) 0.38633(17) 0.0385(14) Uani 1 1 d . . .
H7AA H -0.8031 1.3532 0.3887 0.046 Uiso 1 1 calc R E .
C8A C -0.8530(3) 1.3038(4) 0.42591(18) 0.0466(16) Uani 1 1 d . D .
H8AA H -0.8845 1.2711 0.4234 0.056 Uiso 1 1 calc R . .
H8AB H -0.8244 1.2822 0.4434 0.056 Uiso 1 1 calc R . .
C9A C -0.8726(4) 1.3708(4) 0.4443(2) 0.0562(19) Uani 1 1 d . . .
H9AA H -0.8409 1.4034 0.4464 0.067 Uiso 1 1 calc R C 1
H9AB H -0.9010 1.3921 0.4266 0.067 Uiso 1 1 calc R C 1
C1Q C -0.8959(6) 1.3652(7) 0.4829(3) 0.047(7) Uiso 0.50 1 d PG D 1
C2Q C -0.8675(5) 1.3289(7) 0.5123(4) 0.081(5) Uiso 0.50 1 d PG D 1
H2QA H -0.8315 1.3115 0.5086 0.097 Uiso 0.50 1 calc PR D 1
C3Q C -0.8919(6) 1.3180(7) 0.5471(3) 0.091(6) Uiso 0.50 1 d PG D 1
H3QA H -0.8725 1.2932 0.5672 0.109 Uiso 0.50 1 calc PR D 1
C4Q C -0.9446(6) 1.3433(9) 0.5525(3) 0.088(12) Uiso 0.50 1 d PG D 1
H4QA H -0.9613 1.3359 0.5763 0.106 Uiso 0.50 1 calc PR D 1
C5Q C -0.9730(5) 1.3796(9) 0.5231(4) 0.111(8) Uiso 0.50 1 d PG D 1
H5QA H -1.0090 1.3970 0.5268 0.133 Uiso 0.50 1 calc PR D 1
C6Q C -0.9486(6) 1.3905(8) 0.4883(4) 0.090(6) Uiso 0.50 1 d PG D 1
H6QA H -0.9680 1.4154 0.4682 0.108 Uiso 0.50 1 calc PR D 1
C1QA C -0.9023(6) 1.3574(8) 0.4826(3) 0.061(9) Uiso 0.50 1 d PG D 2
C2QA C -0.9005(6) 1.2956(6) 0.5033(4) 0.082(5) Uiso 0.50 1 d PG D 2
H2QB H -0.8839 1.2554 0.4930 0.098 Uiso 0.50 1 calc PR D 2
C3QA C -0.9230(7) 1.2925(7) 0.5393(4) 0.095(6) Uiso 0.50 1 d PG D 2
H3QB H -0.9218 1.2502 0.5535 0.114 Uiso 0.50 1 calc PR D 2
C4QA C -0.9473(8) 1.3512(9) 0.5545(4) 0.15(2) Uiso 0.50 1 d PG D 2
H4QB H -0.9627 1.3491 0.5790 0.179 Uiso 0.50 1 calc PR D 2
C5QA C -0.9491(7) 1.4130(7) 0.5337(5) 0.115(8) Uiso 0.50 1 d PG D 2
H5QB H -0.9657 1.4531 0.5441 0.139 Uiso 0.50 1 calc PR D 2
C6QA C -0.9266(6) 1.4161(6) 0.4978(4) 0.080(5) Uiso 0.50 1 d PG D 2
H6QB H -0.9279 1.4583 0.4836 0.096 Uiso 0.50 1 calc PR D 2
C1E C -0.6391(2) 0.9657(2) 0.35794(15) 0.0459(16) Uani 1 1 d G . .
C2E C -0.5910(2) 0.9304(3) 0.3693(2) 0.106(4) Uani 1 1 d G . .
H2EA H -0.5656 0.9506 0.3879 0.127 Uiso 1 1 calc R . .
C3E C -0.5799(2) 0.8658(3) 0.3536(2) 0.127(5) Uani 1 1 d G . .
H3EA H -0.5470 0.8417 0.3614 0.153 Uiso 1 1 calc R . .
C4E C -0.6170(3) 0.8363(2) 0.3265(2) 0.092(3) Uani 1 1 d G . .
H4EA H -0.6094 0.7921 0.3158 0.110 Uiso 1 1 calc R . .
C5E C -0.6652(2) 0.8716(3) 0.31511(16) 0.069(2) Uani 1 1 d G . .
H5EA H -0.6905 0.8514 0.2966 0.083 Uiso 1 1 calc R . .
C6E C -0.67622(18) 0.9362(2) 0.33082(15) 0.063(2) Uani 1 1 d G . .
H6EA H -0.7091 0.9603 0.3230 0.075 Uiso 1 1 calc R . .
C1F C -0.59048(16) 1.0973(2) 0.37129(13) 0.0454(16) Uani 1 1 d G . .
C2F C -0.58107(19) 1.1191(3) 0.33408(11) 0.0582(19) Uani 1 1 d G . .
H2FA H -0.6069 1.1082 0.3135 0.070 Uiso 1 1 calc R . .
C3F C -0.5338(2) 1.1570(3) 0.32695(13) 0.070(2) Uani 1 1 d G . .
H3FA H -0.5274 1.1719 0.3015 0.084 Uiso 1 1 calc R . .
C4F C -0.49599(18) 1.1730(3) 0.35703(18) 0.081(3) Uani 1 1 d G . .
H4FA H -0.4637 1.1989 0.3522 0.097 Uiso 1 1 calc R . .
C5F C -0.50540(19) 1.1512(3) 0.39424(15) 0.082(3) Uani 1 1 d G . .
H5FA H -0.4795 1.1622 0.4148 0.098 Uiso 1 1 calc R . .
C6F C -0.5526(2) 1.1134(3) 0.40137(11) 0.062(2) Uani 1 1 d G . .
H6FA H -0.5591 1.0985 0.4268 0.074 Uiso 1 1 calc R . .
C1G C -0.61110(18) 1.3398(3) 0.42035(14) 0.0490(17) Uani 1 1 d G E .
C2G C -0.6159(2) 1.3945(3) 0.39422(16) 0.072(2) Uani 1 1 d G . .
H2GA H -0.6513 1.4131 0.3871 0.087 Uiso 1 1 calc R E .
C3G C -0.5691(3) 1.4218(3) 0.37847(17) 0.091(3) Uani 1 1 d G E .
H3GA H -0.5724 1.4592 0.3606 0.109 Uiso 1 1 calc R . .
C4G C -0.5173(3) 1.3945(4) 0.3888(2) 0.107(4) Uani 1 1 d G . .
H4GA H -0.4853 1.4132 0.3781 0.129 Uiso 1 1 calc R E .
C5G C -0.51248(18) 1.3399(4) 0.4150(2) 0.103(4) Uani 1 1 d G E .
H5GA H -0.4771 1.3212 0.4221 0.124 Uiso 1 1 calc R . .
C6G C -0.5594(2) 1.3126(3) 0.43072(17) 0.073(2) Uani 1 1 d G . .
H6GA H -0.5560 1.2752 0.4486 0.087 Uiso 1 1 calc R E .
C1HA C -0.6968(5) 1.3638(7) 0.4746(3) 0.048(10) Uiso 0.50 1 d PG E 1
C2HA C -0.7351(5) 1.3418(5) 0.5004(3) 0.053(4) Uiso 0.50 1 d PG E 1
H2HA H -0.7444 1.2940 0.5020 0.064 Uiso 0.50 1 calc PR E 1
C3HA C -0.7596(5) 1.3899(7) 0.5240(3) 0.065(4) Uiso 0.50 1 d PG E 1
H3HA H -0.7858 1.3749 0.5417 0.078 Uiso 0.50 1 calc PR E 1
C4HA C -0.7459(7) 1.4599(6) 0.5218(4) 0.110(17) Uiso 0.50 1 d PG E 1
H4HA H -0.7627 1.4928 0.5379 0.132 Uiso 0.50 1 calc PR E 1
C5HA C -0.7076(7) 1.4819(5) 0.4959(5) 0.115(9) Uiso 0.50 1 d PG E 1
H5HA H -0.6983 1.5297 0.4944 0.138 Uiso 0.50 1 calc PR E 1
C6HA C -0.6831(5) 1.4338(7) 0.4723(4) 0.076(5) Uiso 0.50 1 d PG E 1
H6HA H -0.6569 1.4488 0.4547 0.091 Uiso 0.50 1 calc PR E 1
C1H C -0.6964(6) 1.3701(7) 0.4722(4) 0.055(11) Uiso 0.50 1 d PG E 2
C2H C -0.7055(7) 1.3503(7) 0.5098(4) 0.098(7) Uiso 0.50 1 d PG E 2
H2HB H -0.6973 1.3042 0.5181 0.118 Uiso 0.50 1 calc PR E 2
C3H C -0.7266(8) 1.3980(9) 0.5352(4) 0.120(9) Uiso 0.50 1 d PG E 2
H3HB H -0.7328 1.3845 0.5609 0.144 Uiso 0.50 1 calc PR E 2
C4H C -0.7386(8) 1.4654(8) 0.5231(4) 0.114(18) Uiso 0.50 1 d PG E 2
H4HB H -0.7531 1.4980 0.5405 0.137 Uiso 0.50 1 calc PR E 2
C5H C -0.7295(7) 1.4852(6) 0.4855(4) 0.086(6) Uiso 0.50 1 d PG E 2
H5HB H -0.7377 1.5313 0.4772 0.104 Uiso 0.50 1 calc PR E 2
C6H C -0.7084(6) 1.4375(7) 0.4600(3) 0.072(5) Uiso 0.50 1 d PG E 2
H6HB H -0.7022 1.4510 0.4343 0.087 Uiso 0.50 1 calc PR E 2
C1 C -0.7434(4) 1.1112(5) 0.5109(2) 0.062(2) Uani 1 1 d . E .
O13 O -0.7109(3) 1.1579(3) 0.5195(2) 0.0842(18) Uani 1 1 d . . .
O14 O -0.7438(3) 1.0702(4) 0.48394(19) 0.087(2) Uani 1 1 d . . .
C2 C -0.7896(4) 1.1021(5) 0.5388(3) 0.078(3) Uani 1 1 d D . .
F1 F -0.8310(8) 1.1497(9) 0.5318(6) 0.149(7) Uiso 0.50 1 d PD E 1
F2 F -0.7754(6) 1.1133(8) 0.5752(3) 0.093(4) Uiso 0.50 1 d PD E 1
F3 F -0.8192(5) 1.0431(6) 0.5343(3) 0.081(3) Uiso 0.50 1 d PD E 1
F1A F -0.8150(5) 1.1658(6) 0.5444(4) 0.085(3) Uiso 0.50 1 d PD E 2
F2A F -0.7712(5) 1.0827(8) 0.5737(3) 0.089(4) Uiso 0.50 1 d PD E 2
F3A F -0.8329(5) 1.0683(7) 0.5243(4) 0.099(4) Uiso 0.50 1 d PD E 2
C3 C -0.5840(3) 1.0721(5) 0.5095(2) 0.060(2) Uani 1 1 d . E .
O15 O -0.5813(2) 1.1321(3) 0.49681(17) 0.0735(16) Uani 1 1 d . . .
O16 O -0.6168(2) 1.0257(3) 0.50056(16) 0.0660(14) Uani 1 1 d . . .
C4 C -0.5389(4) 1.0563(4) 0.5406(2) 0.072(2) Uani 1 1 d D . .
F4 F -0.5534(5) 0.9933(5) 0.5603(3) 0.068(3) Uiso 0.50 1 d PD E 1
F5 F -0.4919(4) 1.0418(6) 0.5296(3) 0.074(3) Uiso 0.50 1 d PD E 1
F6 F -0.5445(5) 1.0947(6) 0.5719(3) 0.065(3) Uiso 0.50 1 d PD E 1
F4A F -0.5329(5) 0.9953(6) 0.5522(4) 0.083(4) Uiso 0.50 1 d PD E 2
F5A F -0.4865(4) 1.0701(6) 0.5233(3) 0.073(3) Uiso 0.50 1 d PD E 2
F6A F -0.5296(5) 1.1097(6) 0.5665(3) 0.068(3) Uiso 0.50 1 d PD E 2
C1B C -0.8525(2) 1.3535(3) 0.31875(18) 0.0372(14) Uani 1 1 d . . .
C2B C -0.8713(2) 1.3312(3) 0.35389(16) 0.0331(13) Uani 1 1 d . E .
C3B C -0.9277(2) 1.3257(3) 0.35708(17) 0.0339(13) Uani 1 1 d . . .
H3BA H -0.9413 1.3099 0.3807 0.041 Uiso 1 1 calc R E .
C4B C -0.9658(2) 1.3425(3) 0.32677(17) 0.0347(13) Uani 1 1 d . E .
C5B C -0.9445(3) 1.3631(3) 0.29254(17) 0.0377(14) Uani 1 1 d . . .
C6B C -0.8887(3) 1.3686(3) 0.28779(17) 0.0391(14) Uani 1 1 d . E .
H6BA H -0.8753 1.3825 0.2638 0.047 Uiso 1 1 calc R . .
C7B C -1.0285(3) 1.3365(3) 0.32960(19) 0.0417(15) Uani 1 1 d . . .
H7BA H -1.0447 1.3819 0.3207 0.050 Uiso 1 1 calc R E .
C8B C -1.0487(3) 1.3236(4) 0.3700(2) 0.0580(19) Uani 1 1 d . E .
H8BA H -1.0878 1.3087 0.3677 0.070 Uiso 1 1 calc R . .
H8BB H -1.0270 1.2849 0.3820 0.070 Uiso 1 1 calc R . .
C9B C -1.0443(4) 1.3845(5) 0.3958(3) 0.077(3) Uani 1 1 d . . .
H9BA H -1.0645 1.4237 0.3832 0.093 Uiso 1 1 calc R E .
H9BB H -1.0049 1.3981 0.3989 0.093 Uiso 1 1 calc R . .
C1R C -1.0664(4) 1.3736(5) 0.4357(2) 0.092(3) Uiso 1 1 d G E .
C2R C -1.0920(4) 1.4291(4) 0.4532(3) 0.127(5) Uiso 1 1 d G . .
H2RA H -1.0946 1.4729 0.4406 0.153 Uiso 1 1 calc R E .
C3R C -1.1139(4) 1.4204(5) 0.4891(3) 0.150(6) Uiso 1 1 d G E .
H3RA H -1.1314 1.4583 0.5010 0.180 Uiso 1 1 calc R . .
C4R C -1.1101(5) 1.3563(7) 0.5074(2) 0.154(6) Uiso 1 1 d G . .
H4RA H -1.1250 1.3504 0.5320 0.185 Uiso 1 1 calc R E .
C5R C -1.0844(5) 1.3008(5) 0.4900(3) 0.182(8) Uiso 1 1 d G E .
H5RA H -1.0819 1.2570 0.5025 0.218 Uiso 1 1 calc R . .
C6R C -1.0626(4) 1.3095(4) 0.4541(3) 0.161(6) Uiso 1 1 d G . .
H6RA H -1.0451 1.2716 0.4421 0.193 Uiso 1 1 calc R E .
C0I C -0.7703(3) 1.4079(3) 0.2987(2) 0.0458(16) Uani 1 1 d . . .
C1I C -0.71064(13) 1.3938(2) 0.29479(14) 0.0448(15) Uani 1 1 d G A .
C2I C -0.67808(18) 1.44657(19) 0.28075(14) 0.0554(19) Uani 1 1 d G . .
H2IA H -0.6942 1.4902 0.2738 0.067 Uiso 1 1 calc R A .
C3I C -0.62197(17) 1.4356(2) 0.27682(15) 0.060(2) Uani 1 1 d G A .
H3IA H -0.5997 1.4717 0.2672 0.071 Uiso 1 1 calc R . .
C4I C -0.59843(13) 1.3718(3) 0.28694(16) 0.062(2) Uani 1 1 d G . .
C5I C -0.63100(17) 1.3191(2) 0.30099(16) 0.061(2) Uani 1 1 d G A .
H5IA H -0.6149 1.2755 0.3079 0.074 Uiso 1 1 calc R . .
C6I C -0.68711(16) 1.33001(19) 0.30491(14) 0.0509(17) Uani 1 1 d G . .
H6IA H -0.7094 1.2939 0.3145 0.061 Uiso 1 1 calc R A .
C7I C -0.5375(4) 1.3586(6) 0.2826(3) 0.084(3) Uani 1 1 d . A .
H7IA H -0.5283 1.3112 0.2910 0.127 Uiso 1 1 calc R . .
H7IB H -0.5157 1.3919 0.2985 0.127 Uiso 1 1 calc R . .
H7IC H -0.5289 1.3642 0.2556 0.127 Uiso 1 1 calc R . .
C0J C -0.9937(3) 1.4359(3) 0.2473(2) 0.0450(16) Uani 1 1 d . . .
C1J C -1.03025(18) 1.4344(2) 0.21178(12) 0.0478(16) Uani 1 1 d G B .
C2J C -1.0464(2) 1.49716(19) 0.19481(15) 0.070(2) Uani 1 1 d G . .
H2JA H -1.0322 1.5397 0.2050 0.083 Uiso 1 1 calc R B .
C3J C -1.0834(2) 1.4976(2) 0.16293(16) 0.081(3) Uani 1 1 d G B .
H3JA H -1.0945 1.5404 0.1513 0.097 Uiso 1 1 calc R . .
C4J C -1.1042(2) 1.4353(3) 0.14800(13) 0.068(2) Uani 1 1 d G . .
C5J C -1.0881(2) 1.3726(2) 0.16496(14) 0.067(2) Uani 1 1 d G B .
H5JA H -1.1023 1.3300 0.1548 0.081 Uiso 1 1 calc R . .
C6J C -1.0511(2) 1.37215(19) 0.19685(14) 0.0541(18) Uani 1 1 d G . .
H6JA H -1.0400 1.3293 0.2084 0.065 Uiso 1 1 calc R B .
C7J C -1.1467(4) 1.4360(7) 0.1145(3) 0.103(4) Uani 1 1 d . B .
H7JA H -1.1569 1.3881 0.1075 0.154 Uiso 1 1 calc R . .
H7JB H -1.1311 1.4591 0.0924 0.154 Uiso 1 1 calc R . .
H7JC H -1.1796 1.4613 0.1219 0.154 Uiso 1 1 calc R . .
C1C C -1.0946(3) 1.2944(3) 0.2755(2) 0.0443(16) Uani 1 1 d . E .
C2C C -1.0507(2) 1.2811(3) 0.30122(19) 0.0396(14) Uani 1 1 d . E .
C3C C -1.0255(2) 1.2165(3) 0.29933(19) 0.0385(14) Uani 1 1 d . . .
H3CA H -0.9952 1.2066 0.3169 0.046 Uiso 1 1 calc R E .
C4C C -1.0424(2) 1.1657(3) 0.27318(17) 0.0337(13) Uani 1 1 d . E .
C5C C -1.0863(2) 1.1824(3) 0.24776(19) 0.0388(14) Uani 1 1 d . E .
C6C C -1.1127(3) 1.2454(3) 0.2487(2) 0.0467(16) Uani 1 1 d . . .
H6CA H -1.1431 1.2553 0.2311 0.056 Uiso 1 1 calc R F .
C7C C -1.0133(2) 1.0955(3) 0.27184(17) 0.0343(13) Uani 1 1 d . . .
H7CA H -1.0265 1.0729 0.2472 0.041 Uiso 1 1 calc R E .
C8C C -1.0320(3) 1.0482(3) 0.3046(2) 0.0478(16) Uani 1 1 d . E .
H8CA H -1.0119 1.0618 0.3290 0.057 Uiso 1 1 calc R . .
H8CB H -1.0719 1.0558 0.3079 0.057 Uiso 1 1 calc R . .
C9C C -1.0226(4) 0.9732(4) 0.2977(3) 0.063(2) Uani 1 1 d . . .
H9CA H -0.9823 0.9644 0.2990 0.076 Uiso 1 1 calc R E .
H9CB H -1.0369 0.9617 0.2713 0.076 Uiso 1 1 calc R . .
C1S C -1.0494(3) 0.9248(3) 0.32580(17) 0.067(2) Uani 1 1 d G E .
C2S C -1.0511(3) 0.8545(3) 0.31653(18) 0.090(3) Uani 1 1 d G . .
H2SA H -1.0380 0.8390 0.2927 0.108 Uiso 1 1 calc R E .
C3S C -1.0720(3) 0.8069(2) 0.3421(2) 0.100(4) Uani 1 1 d G E .
H3SA H -1.0732 0.7588 0.3358 0.120 Uiso 1 1 calc R . .
C4S C -1.0912(3) 0.8295(4) 0.3769(2) 0.105(4) Uani 1 1 d G . .
H4SA H -1.1055 0.7970 0.3944 0.126 Uiso 1 1 calc R E .
C5S C -1.0895(3) 0.8999(4) 0.38621(16) 0.097(3) Uani 1 1 d G E .
H5SA H -1.1026 0.9154 0.4100 0.116 Uiso 1 1 calc R . .
C6S C -1.0686(3) 0.9475(3) 0.36064(19) 0.089(3) Uani 1 1 d G . .
H6SA H -1.0674 0.9955 0.3670 0.107 Uiso 1 1 calc R E .
C1K C -1.1673(2) 1.4519(2) 0.31622(14) 0.0534(18) Uani 1 1 d G . .
C2K C -1.1213(2) 1.4940(3) 0.31249(17) 0.068(2) Uani 1 1 d G F .
H2KA H -1.0967 1.4851 0.2927 0.082 Uiso 1 1 calc R . .
C3K C -1.1113(3) 1.5492(3) 0.3377(2) 0.102(4) Uani 1 1 d G F .
H3KA H -1.0799 1.5779 0.3352 0.122 Uiso 1 1 calc R . .
C4K C -1.1474(4) 1.5622(3) 0.3667(2) 0.114(5) Uani 1 1 d G F .
H4KA H -1.1406 1.5999 0.3840 0.137 Uiso 1 1 calc R . .
C5K C -1.1934(3) 1.5201(4) 0.37044(16) 0.114(4) Uani 1 1 d G F .
H5KA H -1.2180 1.5290 0.3902 0.137 Uiso 1 1 calc R . .
C6K C -1.2034(2) 1.4650(3) 0.34520(17) 0.080(3) Uani 1 1 d G F .
H6KA H -1.2348 1.4362 0.3477 0.097 Uiso 1 1 calc R . .
C1L C -1.21541(19) 1.4063(2) 0.24317(12) 0.0487(17) Uani 1 1 d G . .
C2L C -1.20331(19) 1.4697(2) 0.22632(14) 0.0565(19) Uani 1 1 d G F .
H2LA H -1.1751 1.4985 0.2376 0.068 Uiso 1 1 calc R . .
C3L C -1.2325(2) 1.4909(2) 0.19291(14) 0.067(2) Uani 1 1 d G F .
H3LA H -1.2242 1.5342 0.1814 0.081 Uiso 1 1 calc R . .
C4L C -1.2738(2) 1.4487(3) 0.17635(14) 0.076(3) Uani 1 1 d G F .
H4LA H -1.2937 1.4632 0.1535 0.091 Uiso 1 1 calc R . .
C5L C -1.2859(2) 1.3853(3) 0.19319(17) 0.088(3) Uani 1 1 d G F .
H5LA H -1.3141 1.3565 0.1819 0.106 Uiso 1 1 calc R . .
C6L C -1.2567(2) 1.3641(2) 0.22660(16) 0.070(2) Uani 1 1 d G F .
H6LA H -1.2650 1.3208 0.2381 0.084 Uiso 1 1 calc R . .
C1M C -1.19873(18) 1.1601(2) 0.17909(14) 0.0520(18) Uani 1 1 d G . .
C2M C -1.16914(18) 1.1897(3) 0.15004(16) 0.070(2) Uani 1 1 d G F .
H2MA H -1.1304 1.1822 0.1495 0.083 Uiso 1 1 calc R . .
C3M C -1.1962(3) 1.2301(3) 0.12179(16) 0.094(3) Uani 1 1 d G F .
H3MA H -1.1759 1.2502 0.1019 0.113 Uiso 1 1 calc R . .
C4M C -1.2528(3) 1.2409(3) 0.12258(19) 0.110(5) Uani 1 1 d G F .
H4MA H -1.2713 1.2685 0.1033 0.132 Uiso 1 1 calc R . .
C5M C -1.28238(19) 1.2114(3) 0.1516(2) 0.103(4) Uani 1 1 d G F .
H5MA H -1.3211 1.2188 0.1522 0.123 Uiso 1 1 calc R . .
C6M C -1.25535(18) 1.1710(3) 0.17989(17) 0.071(2) Uani 1 1 d G F .
H6MA H -1.2756 1.1508 0.1997 0.085 Uiso 1 1 calc R . .
C1N C -1.1563(2) 1.02319(19) 0.19500(15) 0.0487(17) Uani 1 1 d G . .
C2N C -1.1517(3) 0.9671(3) 0.22014(13) 0.074(2) Uani 1 1 d G F .
H2NA H -1.1564 0.9737 0.2468 0.089 Uiso 1 1 calc R . .
C3N C -1.1401(3) 0.9012(2) 0.20622(19) 0.099(3) Uani 1 1 d G F .
H3NA H -1.1370 0.8628 0.2234 0.118 Uiso 1 1 calc R . .
C4N C -1.1332(3) 0.8914(2) 0.1672(2) 0.091(3) Uani 1 1 d G F .
H4NA H -1.1253 0.8464 0.1576 0.109 Uiso 1 1 calc R . .
C5N C -1.1378(3) 0.9475(3) 0.14202(15) 0.083(3) Uani 1 1 d G F .
H5NA H -1.1330 0.9409 0.1153 0.100 Uiso 1 1 calc R . .
C6N C -1.1493(2) 1.0134(2) 0.15594(14) 0.069(2) Uani 1 1 d G F .
H6NA H -1.1525 1.0518 0.1388 0.083 Uiso 1 1 calc R . .
C5 C -1.1774(4) 1.1505(5) 0.3635(3) 0.079(3) Uiso 1 1 d . . .
C6 C -1.1548(6) 1.1229(7) 0.4034(4) 0.134(5) Uiso 1 1 d D F .
O17 O -1.2074(7) 1.2088(7) 0.3670(4) 0.087(4) Uiso 0.55 1 d P F 1
O18 O -1.1704(6) 1.1111(7) 0.3356(4) 0.068(4) Uiso 0.55 1 d P F 1
F7 F -1.1628(8) 1.0556(7) 0.4064(5) 0.135(5) Uiso 0.55 1 d PD F 1
F8 F -1.1824(7) 1.1497(8) 0.4338(4) 0.134(5) Uiso 0.55 1 d PD F 1
F9 F -1.0989(6) 1.1290(9) 0.4021(5) 0.158(6) Uiso 0.55 1 d PD F 1
O17A O -1.1838(7) 1.2132(7) 0.3638(4) 0.064(4) Uiso 0.45 1 d P F 2
O18A O -1.1866(8) 1.1083(9) 0.3402(5) 0.067(5) Uiso 0.45 1 d P F 2
F7A F -1.1281(8) 1.0659(8) 0.4068(5) 0.122(5) Uiso 0.45 1 d PD F 2
F8A F -1.2053(9) 1.0980(15) 0.4173(8) 0.209(11) Uiso 0.45 1 d PD F 2
F9A F -1.1365(7) 1.1697(8) 0.4285(4) 0.116(5) Uiso 0.45 1 d PD F 2
C7 C -1.3252(3) 1.1937(4) 0.2835(3) 0.064(2) Uani 1 1 d . . .
C8 C -1.3828(3) 1.1925(4) 0.2678(3) 0.087(3) Uani 1 1 d D F .
O19 O -1.3087(5) 1.2432(7) 0.2930(4) 0.079(4) Uiso 0.55 1 d P F 1
O20 O -1.3014(5) 1.1338(6) 0.2790(3) 0.062(3) Uiso 0.55 1 d P F 1
F10 F -1.3881(5) 1.2319(7) 0.2351(3) 0.105(3) Uiso 0.55 1 d PD F 1
F11 F -1.4159(5) 1.2301(6) 0.2914(4) 0.095(3) Uiso 0.55 1 d PD F 1
F12 F -1.4042(5) 1.1332(5) 0.2558(4) 0.097(3) Uiso 0.55 1 d PD F 1
O19A O -1.3121(5) 1.2438(6) 0.3113(4) 0.056(3) Uiso 0.45 1 d P F 2
O20A O -1.2945(9) 1.1573(11) 0.2681(6) 0.101(6) Uiso 0.45 1 d P F 2
F10A F -1.3883(9) 1.1825(12) 0.2287(5) 0.154(7) Uiso 0.45 1 d PD F 2
F11A F -1.4163(6) 1.2437(7) 0.2723(5) 0.097(4) Uiso 0.45 1 d PD F 2
F12A F -1.4105(6) 1.1373(7) 0.2813(4) 0.098(4) Uiso 0.45 1 d PD F 2
C1D C -0.9306(2) 1.1312(3) 0.23575(16) 0.0355(13) Uani 1 1 d . . .
C2D C -0.9513(2) 1.1049(3) 0.26960(16) 0.0322(12) Uani 1 1 d . E .
C3D C -0.9119(2) 1.0875(3) 0.29838(16) 0.0328(13) Uani 1 1 d . . .
H3DA H -0.9242 1.0694 0.3219 0.039 Uiso 1 1 calc R E .
C4D C -0.8549(2) 1.0951(3) 0.29480(16) 0.0314(12) Uani 1 1 d . E .
C5D C -0.8382(2) 1.1236(3) 0.26070(16) 0.0337(13) Uani 1 1 d . . .
C6D C -0.8753(2) 1.1420(3) 0.23084(17) 0.0359(13) Uani 1 1 d . E .
H6DA H -0.8630 1.1614 0.2077 0.043 Uiso 1 1 calc R . .
C7D C -0.8109(2) 1.0729(3) 0.32502(17) 0.0335(13) Uani 1 1 d . . .
H7DA H -0.7800 1.0530 0.3105 0.040 Uiso 1 1 calc R E .
C8D C -0.8289(3) 1.0146(3) 0.35244(18) 0.0382(14) Uani 1 1 d . E .
H8DA H -0.7993 1.0066 0.3726 0.046 Uiso 1 1 calc R . .
H8DB H -0.8624 1.0297 0.3653 0.046 Uiso 1 1 calc R . .
C9D C -0.8412(3) 0.9464(3) 0.3306(2) 0.0469(16) Uani 1 1 d . . .
H9DA H -0.8710 0.9548 0.3106 0.056 Uiso 1 1 calc R E .
H9DB H -0.8078 0.9321 0.3175 0.056 Uiso 1 1 calc R . .
C1T C -0.8584(2) 0.8878(2) 0.35636(15) 0.0544(18) Uani 1 1 d G E .
C2T C -0.8210(2) 0.8361(3) 0.36781(18) 0.073(2) Uani 1 1 d G . .
H2TA H -0.7842 0.8379 0.3598 0.088 Uiso 1 1 calc R E .
C3T C -0.8376(4) 0.7818(3) 0.3909(2) 0.110(4) Uani 1 1 d G E .
H3TA H -0.8120 0.7465 0.3988 0.132 Uiso 1 1 calc R . .
C4T C -0.8915(4) 0.7792(3) 0.40263(19) 0.124(5) Uani 1 1 d G . .
H4TA H -0.9028 0.7421 0.4184 0.149 Uiso 1 1 calc R E .
C5T C -0.9289(3) 0.8309(4) 0.3912(2) 0.108(4) Uani 1 1 d G E .
H5TA H -0.9658 0.8291 0.3992 0.129 Uiso 1 1 calc R . .
C6T C -0.9124(2) 0.8852(3) 0.36804(19) 0.076(3) Uani 1 1 d G . .
H6TA H -0.9379 0.9206 0.3602 0.092 Uiso 1 1 calc R E .
C0O C -0.9842(3) 1.1025(4) 0.17964(18) 0.0400(14) Uani 1 1 d . . .
C1O C -1.0117(2) 1.1327(2) 0.14495(11) 0.0429(15) Uani 1 1 d G E .
C2O C -1.0354(2) 1.08764(19) 0.11758(14) 0.060(2) Uani 1 1 d G . .
H2OA H -1.0351 1.0389 0.1222 0.072 Uiso 1 1 calc R E .
C3O C -1.0596(3) 1.1138(3) 0.08349(13) 0.080(3) Uani 1 1 d G E .
H3OA H -1.0759 1.0830 0.0648 0.096 Uiso 1 1 calc R . .
C4O C -1.0601(3) 1.1851(3) 0.07677(14) 0.098(4) Uani 1 1 d G . .
C5O C -1.0364(3) 1.2302(2) 0.10414(16) 0.090(3) Uani 1 1 d G E .
H5OA H -1.0367 1.2789 0.0995 0.108 Uiso 1 1 calc R . .
C6O C -1.0122(2) 1.2040(2) 0.13822(13) 0.065(2) Uani 1 1 d G . .
H6OA H -0.9959 1.2348 0.1569 0.078 Uiso 1 1 calc R E .
C7O C -1.0851(8) 1.2143(9) 0.0388(4) 0.171(8) Uani 1 1 d . E .
H7OA H -1.0998 1.1761 0.0227 0.256 Uiso 1 1 calc R . .
H7OB H -1.0565 1.2390 0.0253 0.256 Uiso 1 1 calc R . .
H7OC H -1.1150 1.2467 0.0442 0.256 Uiso 1 1 calc R . .
C0P C -0.7600(3) 1.1903(3) 0.24441(19) 0.0431(15) Uani 1 1 d . . .
C1P C -0.70123(12) 1.1828(2) 0.23529(13) 0.0411(15) Uani 1 1 d G E .
C2P C -0.67546(16) 1.23973(18) 0.21932(14) 0.0556(18) Uani 1 1 d G . .
H2PA H -0.6954 1.2817 0.2147 0.067 Uiso 1 1 calc R E .
C3P C -0.62046(17) 1.2353(2) 0.21010(15) 0.0593(19) Uani 1 1 d G E .
H3PA H -0.6029 1.2742 0.1992 0.071 Uiso 1 1 calc R . .
C4P C -0.59122(12) 1.1740(2) 0.21684(15) 0.0514(17) Uani 1 1 d G . .
C5P C -0.61698(15) 1.11703(19) 0.23280(14) 0.0504(17) Uani 1 1 d G E .
H5PA H -0.5970 1.0751 0.2374 0.060 Uiso 1 1 calc R . .
C6P C -0.67199(15) 1.12145(18) 0.24203(13) 0.0446(15) Uani 1 1 d G . .
H6PA H -0.6896 1.0825 0.2529 0.054 Uiso 1 1 calc R E .
C7P C -0.5307(3) 1.1695(5) 0.2063(3) 0.076(3) Uani 1 1 d . E .
H7PA H -0.5162 1.1232 0.2129 0.115 Uiso 1 1 calc R . .
H7PB H -0.5091 1.2048 0.2206 0.115 Uiso 1 1 calc R . .
H7PC H -0.5283 1.1775 0.1786 0.115 Uiso 1 1 calc R . .
C100 C -1.2167(7) 1.0985(12) 0.5264(5) 0.214(9) Uiso 1 1 d D . .
H10A H -1.2286 1.0793 0.5008 0.257 Uiso 1 1 calc R . .
H10B H -1.2066 1.1479 0.5228 0.257 Uiso 1 1 calc R . .
C101 C -1.1704(5) 1.0622(10) 0.5407(5) 0.156(6) Uiso 1 1 d D . .
H10C H -1.1790 1.0119 0.5409 0.188 Uiso 1 1 calc R . .
H10D H -1.1617 1.0768 0.5677 0.188 Uiso 1 1 calc R . .
Cl10 Cl -1.27243(18) 1.09387(18) 0.55707(14) 0.1387(14) Uani 1 1 d D . .
Cl11 Cl -1.1111(2) 1.0763(4) 0.51312(15) 0.192(2) Uani 1 1 d D . .
C200 C -1.1477(4) 1.4391(6) 0.6384(3) 0.097(3) Uiso 1 1 d D . .
H20A H -1.1716 1.4525 0.6594 0.116 Uiso 1 1 calc R . .
H20B H -1.1398 1.3887 0.6410 0.116 Uiso 1 1 calc R . .
C201 C -1.0973(4) 1.4763(5) 0.6427(3) 0.085(3) Uiso 1 1 d D . .
H20C H -1.0815 1.4698 0.6693 0.102 Uiso 1 1 calc R . .
H20D H -1.1049 1.5265 0.6390 0.102 Uiso 1 1 calc R . .
Cl20 Cl -1.1837(2) 1.4536(3) 0.59423(12) 0.180(2) Uani 1 1 d D . .
Cl21 Cl -1.04794(18) 1.4498(2) 0.60990(12) 0.1439(14) Uani 1 1 d D . .
C300 C -1.2710(17) 1.3262(16) 0.4801(8) 0.135(13) Uiso 0.40 1 d PD G 1
H30A H -1.3116 1.3319 0.4777 0.162 Uiso 0.40 1 calc PR G 1
H30B H -1.2540 1.3724 0.4851 0.162 Uiso 0.40 1 calc PR G 1
C301 C -1.2519(18) 1.2980(18) 0.4467(7) 0.146(14) Uiso 0.40 1 d PD G 1
H30C H -1.2699 1.2522 0.4424 0.176 Uiso 0.40 1 calc PR G 1
H30D H -1.2118 1.2895 0.4508 0.176 Uiso 0.40 1 calc PR G 1
Cl31 Cl -1.2624(4) 1.3467(6) 0.4049(3) 0.130(3) Uiso 0.40 1 d PD G 1
Cl30 Cl -1.2525(6) 1.2688(9) 0.5171(5) 0.186(5) Uiso 0.40 1 d PD G 1
Cl33 Cl -1.2757(7) 1.3680(9) 0.4253(5) 0.203(6) Uiso 0.40 1 d PD H 2
Cl32 Cl -1.2517(6) 1.3122(9) 0.5046(5) 0.177(5) Uiso 0.40 1 d PD H 2
C302 C -1.2152(18) 1.2796(19) 0.4669(8) 0.161(16) Uiso 0.40 1 d PD H 2
H30E H -1.1769 1.2697 0.4765 0.193 Uiso 0.40 1 calc PR H 2
H30F H -1.2321 1.2350 0.4583 0.193 Uiso 0.40 1 calc PR H 2
C303 C -1.2136(10) 1.3229(16) 0.4358(9) 0.110(9) Uiso 0.40 1 d PD H 2
H30G H -1.2046 1.2951 0.4129 0.132 Uiso 0.40 1 calc PR H 2
H30H H -1.1835 1.3571 0.4406 0.132 Uiso 0.40 1 calc PR H 2
C400 C -0.5080(6) 1.5294(9) 0.5087(9) 0.132(10) Uiso 0.50 1 d PD . .
H40B H -0.4963 1.5688 0.4927 0.158 Uiso 0.50 1 calc PR . .
H40A H -0.4863 1.5326 0.5335 0.158 Uiso 0.50 1 calc PR . .
Cl40 Cl -0.5764(4) 1.5438(5) 0.5184(3) 0.153(3) Uani 0.50 1 d PD . .
C500 C -0.633(2) 1.6701(17) 0.4103(17) 0.23(3) Uiso 0.40 1 d PD I 1
H50A H -0.6347 1.6659 0.4386 0.281 Uiso 0.40 1 calc PR I 1
H50B H -0.5998 1.6976 0.4048 0.281 Uiso 0.40 1 calc PR I 1
C501 C -0.6796(16) 1.704(2) 0.3955(8) 0.147(14) Uiso 0.40 1 d PD I 1
H50C H -0.6685 1.7530 0.3936 0.176 Uiso 0.40 1 calc PR I 1
H50D H -0.7058 1.7015 0.4163 0.176 Uiso 0.40 1 calc PR I 1
Cl50 Cl -0.6285(8) 1.5877(10) 0.3899(6) 0.220(7) Uiso 0.40 1 d PD I 1
Cl51 Cl -0.7198(4) 1.6882(5) 0.3536(3) 0.114(2) Uiso 0.40 1 d PD I 1
Cl53 Cl -0.6915(17) 1.582(2) 0.3566(11) 0.235(14) Uiso 0.20 1 d PD J 2
Cl52 Cl -0.6141(17) 1.595(2) 0.4236(14) 0.250(17) Uiso 0.20 1 d PD J 2
C502 C -0.673(2) 1.645(3) 0.4156(17) 0.099(17) Uiso 0.20 1 d PD J 2
H50E H -0.7035 1.6202 0.4278 0.118 Uiso 0.20 1 calc PR J 2
H50F H -0.6669 1.6888 0.4300 0.118 Uiso 0.20 1 calc PR J 2
C503 C -0.693(5) 1.663(3) 0.378(3) 0.18(4) Uiso 0.20 1 d PD J 2
H50G H -0.6677 1.6962 0.3662 0.215 Uiso 0.20 1 calc PR J 2
H50H H -0.7304 1.6824 0.3782 0.215 Uiso 0.20 1 calc PR J 2
C600 C -0.974(2) 1.0847(17) 0.4400(8) 0.22(2) Uiso 0.25 1 d PD K 1
H60A H -1.0118 1.0685 0.4319 0.260 Uiso 0.25 1 calc PR K 1
H60B H -0.9508 1.0429 0.4442 0.260 Uiso 0.25 1 calc PR K 1
C601 C -0.977(3) 1.118(2) 0.4742(4) 0.28(3) Uiso 0.25 1 d PD K 1
H60C H -1.0149 1.1382 0.4731 0.336 Uiso 0.25 1 calc PR K 1
H60D H -0.9520 1.1585 0.4719 0.336 Uiso 0.25 1 calc PR K 1
Cl60 Cl -0.9485(3) 1.1318(4) 0.40219(19) 0.0835(19) Uiso 0.25 1 d PD K 1
Cl61 Cl -0.9665(7) 1.0924(9) 0.5219(4) 0.123(4) Uiso 0.25 1 d PD K 1
C603 C -0.946(3) 1.093(2) 0.4660(19) 0.15(2) Uiso 0.25 1 d PD L 2
H60I H -0.9207 1.0665 0.4836 0.185 Uiso 0.25 1 calc PR L 2
H60J H -0.9799 1.0639 0.4610 0.185 Uiso 0.25 1 calc PR L 2
C602 C -0.922(2) 1.105(4) 0.4321(16) 0.19(3) Uiso 0.25 1 d PD L 2
H60K H -0.9083 1.0605 0.4216 0.223 Uiso 0.25 1 calc PR L 2
H60L H -0.8900 1.1364 0.4366 0.223 Uiso 0.25 1 calc PR L 2
Cl62 Cl -0.9701(5) 1.1423(6) 0.3997(3) 0.076(3) Uiso 0.25 1 d PD L 2
Cl63 Cl -0.9649(13) 1.1699(16) 0.4881(9) 0.231(11) Uiso 0.25 1 d PD L 2
C604 C -0.974(2) 1.0847(17) 0.4400(8) 0.22(2) Uiso 0.20 1 d P M 3
H60E H -1.0118 1.0685 0.4319 0.260 Uiso 0.20 1 calc PR M 3
H60F H -0.9508 1.0429 0.4442 0.260 Uiso 0.20 1 calc PR M 3
C605 C -0.977(3) 1.118(2) 0.4742(4) 0.28(3) Uiso 0.20 1 d P M 3
H60G H -1.0156 1.1343 0.4691 0.336 Uiso 0.20 1 calc PR M 3
H60H H -0.9549 1.1586 0.4665 0.336 Uiso 0.20 1 calc PR M 3
Cl64 Cl -0.9485(3) 1.1318(4) 0.40219(19) 0.0835(19) Uiso 0.20 1 d P M 3
Cl65 Cl -0.9749(8) 1.1405(11) 0.5228(5) 0.117(5) Uiso 0.20 1 d PD M 3
C800 C -1.3922(17) 1.1496(14) 0.4873(10) 0.156(17) Uiso 0.35 1 d PD N 1
H80A H -1.3781 1.1388 0.5139 0.187 Uiso 0.35 1 calc PR N 1
H80B H -1.4229 1.1168 0.4814 0.187 Uiso 0.35 1 calc PR N 1
C801 C -1.3518(14) 1.1320(18) 0.4642(5) 0.125(13) Uiso 0.35 1 d PD N 1
H80C H -1.3477 1.0810 0.4669 0.150 Uiso 0.35 1 calc PR N 1
H80D H -1.3177 1.1525 0.4763 0.150 Uiso 0.35 1 calc PR N 1
Cl80 Cl -1.4220(9) 1.2315(11) 0.4894(6) 0.236(8) Uiso 0.35 1 d PD N 1
Cl81 Cl -1.3486(6) 1.1482(8) 0.4157(4) 0.172(5) Uiso 0.35 1 d PD N 1

loop_
_atom_site_aniso_label
_atom_site_aniso_U_11
_atom_site_aniso_U_22
_atom_site_aniso_U_33
_atom_site_aniso_U_23
_atom_site_aniso_U_13
_atom_site_aniso_U_12
Ag1 0.0551(3) 0.0510(3) 0.0464(3) -0.0019(2) -0.0020(2) 0.0010(2)
Ag2 0.0694(4) 0.0469(3) 0.0532(3) 0.0067(2) -0.0135(3) -0.0051(3)
Ag3 0.0552(4) 0.0479(4) 0.1002(5) 0.0174(3) 0.0018(3) 0.0010(3)
Ag4 0.0548(4) 0.0701(4) 0.0724(4) -0.0020(3) 0.0090(3) 0.0070(3)
P1 0.0377(9) 0.0409(9) 0.0423(9) -0.0032(7) -0.0093(7) 0.0084(7)
P2 0.0471(10) 0.0398(9) 0.0424(9) -0.0035(7) -0.0113(8) -0.0017(7)
P3 0.0324(9) 0.0361(9) 0.0690(12) 0.0006(8) -0.0029(8) 0.0066(7)
P4 0.0288(8) 0.0397(9) 0.0619(11) -0.0025(8) -0.0079(7) -0.0005(7)
O1 0.039(2) 0.043(2) 0.043(2) -0.0098(19) -0.0103(19) 0.0116(19)
O2 0.055(3) 0.036(2) 0.059(3) -0.004(2) -0.021(2) 0.000(2)
O3 0.033(2) 0.045(3) 0.047(2) 0.007(2) -0.0004(19) -0.0010(19)
O5 0.044(3) 0.037(2) 0.042(2) 0.0038(19) -0.0136(19) -0.0052(19)
O7 0.031(2) 0.032(2) 0.087(4) -0.002(2) 0.001(2) 0.0048(18)
O8 0.027(2) 0.040(2) 0.058(3) -0.007(2) -0.0057(19) 0.0005(18)
O9 0.032(2) 0.043(2) 0.038(2) 0.0051(18) -0.0115(18) 0.0024(18)
O10 0.069(3) 0.045(3) 0.049(3) 0.000(2) -0.010(2) 0.014(2)
O11 0.028(2) 0.042(2) 0.044(2) 0.0073(19) -0.0015(18) 0.0040(18)
O12 0.041(3) 0.037(3) 0.102(4) 0.005(3) 0.004(3) 0.006(2)
C1A 0.034(3) 0.042(3) 0.036(3) -0.001(3) -0.007(3) 0.005(3)
C2A 0.037(3) 0.036(3) 0.034(3) 0.001(2) -0.005(3) 0.002(3)
C3A 0.032(3) 0.035(3) 0.034(3) 0.000(2) -0.007(2) 0.002(2)
C4A 0.043(4) 0.033(3) 0.031(3) 0.001(2) -0.006(3) 0.005(3)
C5A 0.045(4) 0.036(3) 0.034(3) -0.003(3) -0.009(3) -0.003(3)
C6A 0.039(3) 0.038(3) 0.044(4) -0.005(3) -0.012(3) 0.004(3)
C7A 0.040(4) 0.035(3) 0.040(3) -0.001(3) -0.004(3) 0.004(3)
C8A 0.055(4) 0.046(4) 0.038(3) 0.002(3) -0.004(3) 0.010(3)
C9A 0.072(5) 0.051(4) 0.045(4) -0.009(3) -0.003(4) 0.014(4)
C1E 0.041(4) 0.043(4) 0.053(4) -0.007(3) -0.003(3) 0.005(3)
C2E 0.084(7) 0.069(6) 0.158(11) -0.042(7) -0.056(7) 0.041(5)
C3E 0.098(8) 0.078(7) 0.200(14) -0.058(8) -0.043(9) 0.049(6)
C4E 0.109(8) 0.054(5) 0.115(8) -0.016(5) 0.029(7) 0.032(6)
C5E 0.089(6) 0.052(5) 0.067(5) -0.022(4) 0.004(5) -0.010(4)
C6E 0.067(5) 0.051(4) 0.069(5) -0.019(4) -0.006(4) 0.015(4)
C1F 0.042(4) 0.042(4) 0.052(4) -0.007(3) -0.005(3) 0.010(3)
C2F 0.048(4) 0.069(5) 0.057(4) 0.000(4) -0.001(3) 0.008(4)
C3F 0.055(5) 0.079(6) 0.076(6) 0.012(5) 0.014(4) -0.002(4)
C4F 0.055(5) 0.079(6) 0.110(8) -0.006(6) 0.016(5) -0.011(5)
C5F 0.053(5) 0.100(7) 0.091(7) -0.022(6) -0.010(5) -0.016(5)
C6F 0.053(5) 0.074(5) 0.057(5) -0.004(4) -0.012(4) -0.002(4)
C1G 0.060(5) 0.045(4) 0.041(4) -0.006(3) -0.008(3) -0.011(3)
C2G 0.088(6) 0.061(5) 0.067(5) 0.007(4) -0.010(5) -0.020(5)
C3G 0.119(9) 0.081(7) 0.073(6) 0.005(5) 0.012(6) -0.048(7)
C4G 0.106(9) 0.093(8) 0.127(10) -0.012(7) 0.044(8) -0.044(7)
C5G 0.060(6) 0.096(8) 0.153(11) -0.002(8) 0.014(7) -0.012(6)
C6G 0.053(5) 0.072(6) 0.093(7) 0.004(5) -0.004(5) -0.004(4)
C1 0.058(5) 0.074(6) 0.053(5) -0.006(4) -0.001(4) 0.012(4)
O13 0.093(5) 0.075(4) 0.087(4) -0.004(3) 0.021(4) -0.019(4)
O14 0.063(4) 0.125(6) 0.073(4) -0.035(4) 0.011(3) -0.003(4)
C2 0.066(6) 0.095(7) 0.073(6) -0.016(5) -0.001(5) -0.002(5)
C3 0.057(5) 0.082(6) 0.040(4) 0.000(4) -0.001(3) 0.014(4)
O15 0.071(4) 0.075(4) 0.072(4) 0.016(3) -0.019(3) -0.002(3)
O16 0.072(4) 0.068(4) 0.056(3) 0.002(3) -0.012(3) 0.006(3)
C4 0.086(6) 0.078(6) 0.051(5) -0.014(4) -0.014(4) 0.026(5)
C1B 0.036(3) 0.033(3) 0.043(3) 0.000(3) -0.002(3) 0.000(3)
C2B 0.039(3) 0.024(3) 0.036(3) -0.004(2) 0.002(3) 0.000(2)
C3B 0.039(3) 0.023(3) 0.039(3) 0.000(2) 0.003(3) 0.003(2)
C4B 0.036(3) 0.027(3) 0.040(3) -0.008(2) 0.000(3) 0.001(2)
C5B 0.043(4) 0.031(3) 0.038(3) -0.004(2) -0.006(3) 0.002(3)
C6B 0.042(4) 0.041(3) 0.034(3) 0.004(3) 0.003(3) -0.001(3)
C7B 0.033(3) 0.036(3) 0.056(4) -0.003(3) 0.003(3) 0.001(3)
C8B 0.062(5) 0.047(4) 0.066(5) -0.003(3) 0.018(4) 0.004(3)
C9B 0.081(6) 0.080(6) 0.072(6) -0.017(5) 0.008(5) 0.012(5)
C0I 0.043(4) 0.036(4) 0.058(4) 0.007(3) -0.001(3) 0.000(3)
C1I 0.041(4) 0.051(4) 0.041(3) 0.001(3) -0.005(3) -0.010(3)
C2I 0.053(4) 0.058(5) 0.054(4) 0.018(3) -0.005(3) -0.017(4)
C3I 0.050(4) 0.075(6) 0.054(4) 0.006(4) 0.007(3) -0.024(4)
C4I 0.048(4) 0.072(5) 0.066(5) -0.015(4) 0.012(4) -0.010(4)
C5I 0.042(4) 0.059(5) 0.084(6) -0.001(4) 0.008(4) 0.000(3)
C6I 0.047(4) 0.045(4) 0.061(4) -0.001(3) 0.006(3) -0.006(3)
C7I 0.048(5) 0.101(7) 0.105(7) -0.013(6) 0.020(5) -0.007(5)
C0J 0.039(4) 0.042(4) 0.053(4) 0.001(3) -0.009(3) -0.002(3)
C1J 0.034(3) 0.055(4) 0.055(4) 0.010(3) -0.003(3) -0.006(3)
C2J 0.076(6) 0.051(5) 0.079(6) 0.019(4) -0.022(5) 0.000(4)
C3J 0.082(6) 0.078(6) 0.080(6) 0.034(5) -0.019(5) 0.014(5)
C4J 0.051(5) 0.096(7) 0.056(5) 0.014(5) -0.013(4) -0.001(4)
C5J 0.070(5) 0.076(6) 0.054(5) 0.001(4) -0.016(4) -0.014(4)
C6J 0.050(4) 0.052(4) 0.059(4) 0.008(3) -0.009(3) -0.013(3)
C7J 0.077(7) 0.161(11) 0.066(6) 0.023(7) -0.033(5) 0.006(7)
C1C 0.032(3) 0.030(3) 0.071(5) -0.001(3) 0.001(3) 0.004(3)
C2C 0.027(3) 0.038(3) 0.054(4) -0.003(3) 0.006(3) 0.001(3)
C3C 0.030(3) 0.037(3) 0.048(4) 0.000(3) -0.003(3) 0.001(3)
C4C 0.027(3) 0.030(3) 0.045(3) -0.003(3) 0.005(3) 0.000(2)
C5C 0.029(3) 0.032(3) 0.056(4) -0.002(3) 0.002(3) -0.002(2)
C6C 0.026(3) 0.039(4) 0.073(5) 0.001(3) -0.007(3) 0.000(3)
C7C 0.033(3) 0.033(3) 0.036(3) 0.001(2) -0.003(2) 0.000(2)
C8C 0.049(4) 0.041(4) 0.053(4) 0.002(3) 0.005(3) -0.010(3)
C9C 0.060(5) 0.052(5) 0.078(6) 0.003(4) 0.009(4) 0.003(4)
C1S 0.065(5) 0.062(5) 0.074(6) 0.017(4) 0.013(4) -0.010(4)
C2S 0.088(7) 0.068(6) 0.115(8) 0.008(6) 0.013(6) -0.025(5)
C3S 0.060(6) 0.078(7) 0.162(12) 0.036(7) 0.017(7) -0.007(5)
C4S 0.061(6) 0.117(10) 0.137(11) 0.069(8) 0.003(6) -0.012(6)
C5S 0.085(7) 0.112(9) 0.097(8) 0.029(7) 0.036(6) -0.002(6)
C6S 0.098(8) 0.067(6) 0.104(8) 0.019(5) 0.017(6) -0.008(5)
C1K 0.052(4) 0.047(4) 0.060(4) -0.008(3) -0.011(4) 0.020(3)
C2K 0.064(5) 0.045(4) 0.094(6) -0.014(4) -0.017(5) 0.002(4)
C3K 0.095(8) 0.049(5) 0.156(11) -0.018(6) -0.048(8) 0.007(5)
C4K 0.147(12) 0.091(8) 0.100(9) -0.036(7) -0.045(9) 0.032(8)
C5K 0.151(12) 0.111(10) 0.080(7) -0.032(7) -0.002(8) 0.041(9)
C6K 0.096(7) 0.084(6) 0.062(5) -0.006(5) 0.002(5) 0.016(5)
C1L 0.036(4) 0.047(4) 0.062(4) -0.005(3) -0.007(3) 0.009(3)
C2L 0.051(4) 0.057(5) 0.061(5) -0.003(4) -0.001(4) 0.005(3)
C3L 0.075(6) 0.057(5) 0.071(5) 0.011(4) 0.005(4) 0.018(4)
C4L 0.082(6) 0.071(6) 0.071(6) -0.003(5) -0.025(5) 0.015(5)
C5L 0.082(7) 0.082(7) 0.094(7) -0.008(5) -0.043(6) -0.001(5)
C6L 0.058(5) 0.052(5) 0.098(7) -0.002(4) -0.021(5) 0.001(4)
C1M 0.044(4) 0.039(4) 0.071(5) -0.009(3) -0.018(4) 0.001(3)
C2M 0.065(5) 0.061(5) 0.080(6) 0.014(4) -0.023(4) -0.001(4)
C3M 0.123(10) 0.059(6) 0.097(7) 0.016(5) -0.030(7) -0.015(6)
C4M 0.110(9) 0.066(6) 0.144(11) 0.010(7) -0.083(8) 0.015(6)
C5M 0.084(7) 0.066(6) 0.151(11) -0.001(7) -0.056(7) 0.023(5)
C6M 0.046(4) 0.064(5) 0.100(7) -0.008(5) -0.027(4) 0.012(4)
C1N 0.035(4) 0.035(4) 0.075(5) -0.004(3) -0.008(3) -0.004(3)
C2N 0.089(7) 0.051(5) 0.081(6) -0.002(4) -0.014(5) 0.002(4)
C3N 0.118(9) 0.044(5) 0.133(10) 0.000(6) 0.000(8) 0.006(5)
C4N 0.083(7) 0.044(5) 0.148(10) -0.023(6) 0.025(7) 0.002(4)
C5N 0.081(7) 0.068(6) 0.103(7) -0.032(5) 0.028(6) -0.013(5)
C6N 0.073(6) 0.051(5) 0.085(6) -0.001(4) 0.012(5) -0.009(4)
C7 0.047(4) 0.045(4) 0.100(7) 0.016(4) 0.015(4) 0.005(4)
C8 0.049(5) 0.047(5) 0.167(11) -0.001(6) 0.030(6) 0.002(4)
C1D 0.037(3) 0.034(3) 0.033(3) 0.001(2) -0.010(3) 0.006(3)
C2D 0.035(3) 0.026(3) 0.035(3) 0.000(2) 0.000(2) 0.006(2)
C3D 0.035(3) 0.032(3) 0.031(3) 0.000(2) 0.001(2) 0.006(2)
C4D 0.035(3) 0.027(3) 0.032(3) -0.003(2) -0.004(2) 0.004(2)
C5D 0.032(3) 0.034(3) 0.035(3) -0.001(2) -0.002(2) 0.002(2)
C6D 0.032(3) 0.042(3) 0.033(3) 0.009(3) 0.004(2) 0.002(3)
C7D 0.032(3) 0.031(3) 0.038(3) -0.003(2) -0.003(2) 0.002(2)
C8D 0.040(3) 0.033(3) 0.040(3) 0.006(3) -0.006(3) 0.003(3)
C9D 0.052(4) 0.040(4) 0.048(4) 0.004(3) -0.007(3) 0.001(3)
C1T 0.062(5) 0.044(4) 0.056(4) 0.000(3) -0.010(4) -0.008(3)
C2T 0.101(7) 0.052(5) 0.066(5) 0.008(4) -0.005(5) 0.019(5)
C3T 0.176(13) 0.067(7) 0.083(7) 0.024(6) -0.014(8) 0.016(7)
C4T 0.213(17) 0.077(8) 0.082(8) 0.018(6) 0.008(9) -0.049(10)
C5T 0.097(8) 0.124(10) 0.103(8) 0.020(7) 0.008(7) -0.051(8)
C6T 0.065(6) 0.082(6) 0.081(6) 0.021(5) -0.013(5) -0.017(5)
C0O 0.034(3) 0.049(4) 0.036(3) 0.002(3) -0.002(3) 0.004(3)
C1O 0.043(4) 0.046(4) 0.039(3) 0.007(3) -0.006(3) -0.005(3)
C2O 0.065(5) 0.061(5) 0.053(4) -0.003(4) -0.017(4) 0.000(4)
C3O 0.095(7) 0.093(7) 0.048(5) 0.001(4) -0.029(5) -0.013(5)
C4O 0.113(9) 0.116(9) 0.061(6) 0.032(6) -0.041(6) -0.017(7)
C5O 0.127(9) 0.070(6) 0.068(6) 0.028(5) -0.047(6) -0.020(6)
C6O 0.077(6) 0.058(5) 0.056(5) 0.019(4) -0.023(4) -0.017(4)
C7O 0.227(18) 0.187(15) 0.087(9) 0.064(9) -0.093(11) -0.040(13)
C0P 0.043(4) 0.042(4) 0.044(4) 0.000(3) -0.001(3) -0.005(3)
C1P 0.035(3) 0.048(4) 0.039(3) 0.003(3) -0.001(3) 0.001(3)
C2P 0.040(4) 0.051(4) 0.076(5) 0.007(4) 0.001(4) -0.002(3)
C3P 0.052(5) 0.054(5) 0.073(5) 0.005(4) 0.009(4) -0.012(4)
C4P 0.035(4) 0.063(5) 0.057(4) -0.004(3) 0.004(3) 0.001(3)
C5P 0.030(3) 0.057(4) 0.064(4) 0.003(3) 0.003(3) 0.007(3)
C6P 0.041(4) 0.051(4) 0.042(4) 0.002(3) 0.000(3) 0.003(3)
C7P 0.050(5) 0.085(6) 0.096(7) 0.004(5) 0.018(5) -0.005(4)
Cl10 0.142(3) 0.088(2) 0.186(4) 0.000(2) 0.015(3) -0.031(2)
Cl11 0.175(5) 0.253(6) 0.148(4) -0.031(4) 0.027(3) -0.056(4)
Cl20 0.160(4) 0.261(6) 0.116(3) 0.071(3) -0.030(3) -0.065(4)
Cl21 0.145(3) 0.153(3) 0.139(3) 0.004(3) 0.062(3) 0.008(3)
Cl40 0.142(7) 0.130(6) 0.190(9) 0.035(6) 0.016(6) -0.006(5)

loop_
_atom_type_symbol
_atom_type_description
_atom_type_scat_dispersion_real
_atom_type_scat_dispersion_imag
_atom_type_scat_source
C C 0.0033 0.0016 'International Tables Vol C Tables 4.2.6.8 and 6.1.1.4'
H H 0.0000 0.0000 'International Tables Vol C Tables 4.2.6.8 and 6.1.1.4'
O O 0.0106 0.0060 'International Tables Vol C Tables 4.2.6.8 and 6.1.1.4'
F F 0.0171 0.0103 'International Tables Vol C Tables 4.2.6.8 and 6.1.1.4'
P P 0.1023 0.0942 'International Tables Vol C Tables 4.2.6.8 and 6.1.1.4'
Ag Ag -0.8971 1.1015 'International Tables Vol C Tables 4.2.6.8 and 6.1.1.4'
Cl Cl 0.1484 0.1585 'International Tables Vol C Tables 4.2.6.8 and 6.1.1.4'

loop_
_geom_angle_atom_site_label_1
_geom_angle_atom_site_label_2
_geom_angle_atom_site_label_3
_geom_angle
_geom_angle_site_symmetry_1
_geom_angle_site_symmetry_3
_geom_angle_publ_flag
O14 Ag1 O16 89.6(2) . . ?
O14 Ag1 P1 141.10(18) . . ?
O16 Ag1 P1 128.73(16) . . ?
O14 Ag1 Ag2 74.41(19) . . ?
O16 Ag1 Ag2 79.56(15) . . ?
P1 Ag1 Ag2 103.42(5) . . ?
O15 Ag2 O13 93.9(2) . . ?
O15 Ag2 P2 138.15(17) . . ?
O13 Ag2 P2 119.97(18) . . ?
O15 Ag2 Ag1 73.88(16) . . ?
O13 Ag2 Ag1 80.49(17) . . ?
P2 Ag2 Ag1 131.48(5) . . ?
O17A Ag3 O19A 103.5(5) . . ?
O17 Ag3 O19 100.7(5) . . ?
O17 Ag3 P3 140.3(4) . . ?
O17A Ag3 P3 127.0(4) . . ?
O19A Ag3 P3 128.8(3) . . ?
O19 Ag3 P3 118.8(3) . . ?
O18A Ag4 O20A 107.0(7) . . ?
O18 Ag4 O20 108.2(5) . . ?
O18A Ag4 O20 97.4(6) . . ?
O18 Ag4 P4 132.3(4) . . ?
O18A Ag4 P4 143.1(5) . . ?
O20A Ag4 P4 109.3(5) . . ?
O20 Ag4 P4 119.5(3) . . ?
O1 P1 C1F 104.4(2) . . ?
O1 P1 C1E 98.1(2) . . ?
C1F P1 C1E 103.1(3) . . ?
O1 P1 Ag1 115.86(18) . . ?
C1F P1 Ag1 115.48(16) . . ?
C1E P1 Ag1 117.6(2) . . ?
O2 P2 C1HA 100.5(5) . . ?
O2 P2 C1G 102.4(3) . . ?
C1HA P2 C1G 108.3(4) . . ?
O2 P2 C1H 98.5(5) . . ?
C1HA P2 C1H 4.6(7) . . ?
C1G P2 C1H 104.9(5) . . ?
O2 P2 Ag2 118.22(18) . . ?
C1HA P2 Ag2 110.4(4) . . ?
C1G P2 Ag2 115.48(18) . . ?
C1H P2 Ag2 115.0(5) . . ?
O7 P3 C1K 99.3(2) . . ?
O7 P3 C1L 103.5(3) . . ?
C1K P3 C1L 105.9(2) . . ?
O7 P3 Ag3 113.78(18) . . ?
C1K P3 Ag3 117.1(2) . . ?
C1L P3 Ag3 115.22(17) . . ?
O8 P4 C1M 104.3(2) . . ?
O8 P4 C1N 98.3(2) . . ?
C1M P4 C1N 106.2(3) . . ?
O8 P4 Ag4 111.14(18) . . ?
C1M P4 Ag4 115.08(19) . . ?
C1N P4 Ag4 119.55(19) . . ?
C1A O1 P1 120.6(4) . . ?
C5A O2 P2 124.4(4) . . ?
C0I O3 C1B 121.6(5) . . ?
C0J O5 C5B 119.9(5) . . ?
C1C O7 P3 121.4(4) . . ?
C5C O8 P4 117.5(4) . . ?
C0O O9 C1D 116.5(5) . . ?
C0P O11 C5D 119.1(5) . . ?
C6A C1A C2A 122.0(6) . . ?
C6A C1A O1 120.5(5) . . ?
C2A C1A O1 117.5(5) . . ?
C3A C2A C1A 117.1(5) . . ?
C3A C2A C7D 122.8(5) . . ?
C1A C2A C7D 120.0(5) . . ?
C2A C3A C4A 123.4(5) . . ?
C5A C4A C3A 116.9(5) . . ?
C5A C4A C7A 119.9(5) . . ?
C3A C4A C7A 123.2(5) . . ?
O2 C5A C6A 120.7(6) . . ?
O2 C5A C4A 117.2(5) . . ?
C6A C5A C4A 122.0(5) . . ?
C1A C6A C5A 118.5(6) . . ?
C4A C7A C2B 111.6(5) . . ?
C4A C7A C8A 109.9(5) . . ?
C2B C7A C8A 115.3(5) . . ?
C9A C8A C7A 114.7(6) . . ?
C1Q C9A C8A 117.2(8) . . ?
C8A C9A C1QA 112.5(8) . . ?
C2Q C1Q C6Q 120.0 . . ?
C2Q C1Q C9A 120.2(9) . . ?
C6Q C1Q C9A 119.5(9) . . ?
C3Q C2Q C1Q 120.0 . . ?
C4Q C3Q C2Q 120.0 . . ?
C3Q C4Q C5Q 120.0 . . ?
C6Q C5Q C4Q 120.0 . . ?
C5Q C6Q C1Q 120.0 . . ?
C2QA C1QA C6QA 120.0 . . ?
C2QA C1QA C9A 125.3(9) . . ?
C6QA C1QA C9A 114.3(9) . . ?
C3QA C2QA C1QA 120.0 . . ?
C4QA C3QA C2QA 120.0 . . ?
C3QA C4QA C5QA 120.0 . . ?
C6QA C5QA C4QA 120.0 . . ?
C5QA C6QA C1QA 120.0 . . ?
C2E C1E C6E 120.0 . . ?
C2E C1E P1 116.8(3) . . ?
C6E C1E P1 123.2(3) . . ?
C3E C2E C1E 120.0 . . ?
C2E C3E C4E 120.0 . . ?
C3E C4E C5E 120.0 . . ?
C6E C5E C4E 120.0 . . ?
C5E C6E C1E 120.0 . . ?
C2F C1F C6F 120.0 . . ?
C2F C1F P1 120.8(3) . . ?
C6F C1F P1 119.2(3) . . ?
C1F C2F C3F 120.0 . . ?
C4F C3F C2F 120.0 . . ?
C3F C4F C5F 120.0 . . ?
C4F C5F C6F 120.0 . . ?
C5F C6F C1F 120.0 . . ?
C2G C1G C6G 120.0 . . ?
C2G C1G P2 122.5(3) . . ?
C6G C1G P2 117.5(3) . . ?
C3G C2G C1G 120.0 . . ?
C2G C3G C4G 120.0 . . ?
C5G C4G C3G 120.0 . . ?
C4G C5G C6G 120.0 . . ?
C5G C6G C1G 120.0 . . ?
C2HA C1HA C6HA 120.0 . . ?
C2HA C1HA P2 118.9(7) . . ?
C6HA C1HA P2 120.9(7) . . ?
C3HA C2HA C1HA 120.0 . . ?
C4HA C3HA C2HA 120.0 . . ?
C3HA C4HA C5HA 120.0 . . ?
C6HA C5HA C4HA 120.0 . . ?
C5HA C6HA C1HA 120.0 . . ?
C2H C1H C6H 120.0 . . ?
C2H C1H P2 115.1(9) . . ?
C6H C1H P2 124.9(9) . . ?
C1H C2H C3H 120.0 . . ?
C2H C3H C4H 120.0 . . ?
C5H C4H C3H 120.0 . . ?
C4H C5H C6H 120.0 . . ?
C5H C6H C1H 120.0 . . ?
O13 C1 O14 129.9(9) . . ?
O13 C1 C2 114.4(7) . . ?
O14 C1 C2 115.7(8) . . ?
C1 O13 Ag2 117.2(6) . . ?
C1 O14 Ag1 127.6(6) . . ?
F3A C2 F2A 116.0(11) . . ?
F2 C2 F3 111.2(11) . . ?
F2 C2 F1 102.4(12) . . ?
F3 C2 F1 99.2(11) . . ?
F3A C2 F1A 97.8(10) . . ?
F2A C2 F1A 104.5(10) . . ?
F2 C2 C1 115.5(9) . . ?
F3A C2 C1 114.3(9) . . ?
F2A C2 C1 113.0(9) . . ?
F3 C2 C1 115.2(8) . . ?
F1 C2 C1 111.3(11) . . ?
F1A C2 C1 109.4(9) . . ?
O16 C3 O15 129.3(7) . . ?
O16 C3 C4 117.9(8) . . ?
O15 C3 C4 112.8(8) . . ?
C3 O15 Ag2 124.9(5) . . ?
C3 O16 Ag1 116.5(5) . . ?
F5 C4 F6 120.4(10) . . ?
F4A C4 F6A 118.5(9) . . ?
F5 C4 F4 101.7(9) . . ?
F6 C4 F4 92.4(8) . . ?
F4A C4 F5A 102.3(10) . . ?
F6A C4 F5A 91.0(8) . . ?
F4A C4 C3 118.9(9) . . ?
F5 C4 C3 117.3(8) . . ?
F6 C4 C3 111.7(8) . . ?
F6A C4 C3 113.7(8) . . ?
F4 C4 C3 108.6(8) . . ?
F5A C4 C3 106.2(7) . . ?
C6B C1B O3 121.6(5) . . ?
C6B C1B C2B 121.6(6) . . ?
O3 C1B C2B 116.5(5) . . ?
C3B C2B C1B 117.6(5) . . ?
C3B C2B C7A 123.4(5) . . ?
C1B C2B C7A 119.1(5) . . ?
C2B C3B C4B 122.5(6) . . ?
C5B C4B C3B 117.0(6) . . ?
C5B C4B C7B 119.6(5) . . ?
C3B C4B C7B 123.4(6) . . ?
C6B C5B C4B 122.7(6) . . ?
C6B C5B O5 117.8(5) . . ?
C4B C5B O5 119.2(6) . . ?
C5B C6B C1B 118.6(6) . . ?
C2C C7B C8B 111.1(5) . . ?
C2C C7B C4B 109.1(5) . . ?
C8B C7B C4B 115.8(6) . . ?
C9B C8B C7B 114.3(7) . . ?
C8B C9B C1R 115.2(8) . . ?
C2R C1R C6R 120.0 . . ?
C2R C1R C9B 118.6(7) . . ?
C6R C1R C9B 121.4(7) . . ?
C3R C2R C1R 120.0 . . ?
C2R C3R C4R 120.0 . . ?
C3R C4R C5R 120.0 . . ?
C6R C5R C4R 120.0 . . ?
C5R C6R C1R 120.0 . . ?
O4A C0I O3 126.6(8) . . ?
O4 C0I O3 119.0(7) . . ?
O4A C0I C1I 118.5(8) . . ?
O4 C0I C1I 128.3(7) . . ?
O3 C0I C1I 111.7(5) . . ?
C2I C1I C6I 120.0 . . ?
C2I C1I C0I 118.2(4) . . ?
C6I C1I C0I 121.8(4) . . ?
C1I C2I C3I 120.0 . . ?
C4I C3I C2I 120.0 . . ?
C5I C4I C3I 120.0 . . ?
C5I C4I C7I 119.1(5) . . ?
C3I C4I C7I 120.9(5) . . ?
C4I C5I C6I 120.0 . . ?
C5I C6I C1I 120.0 . . ?
O6A C0J O5 123.8(8) . . ?
O6 C0J O5 119.3(7) . . ?
O6A C0J C1J 121.1(8) . . ?
O6 C0J C1J 127.6(7) . . ?
O5 C0J C1J 112.0(5) . . ?
C2J C1J C6J 120.0 . . ?
C2J C1J C0J 118.7(4) . . ?
C6J C1J C0J 121.1(4) . . ?
C3J C2J C1J 120.0 . . ?
C2J C3J C4J 120.0 . . ?
C5J C4J C3J 120.0 . . ?
C5J C4J C7J 120.0(6) . . ?
C3J C4J C7J 119.9(6) . . ?
C4J C5J C6J 120.0 . . ?
C5J C6J C1J 120.0 . . ?
C2C C1C C6C 121.3(6) . . ?
C2C C1C O7 119.0(6) . . ?
C6C C1C O7 119.3(6) . . ?
C1C C2C C3C 117.6(6) . . ?
C1C C2C C7B 121.5(6) . . ?
C3C C2C C7B 120.9(6) . . ?
C4C C3C C2C 123.2(6) . . ?
C3C C4C C5C 116.7(5) . . ?
C3C C4C C7C 121.6(5) . . ?
C5C C4C C7C 121.7(5) . . ?
C6C C5C C4C 122.2(6) . . ?
C6C C5C O8 120.0(6) . . ?
C4C C5C O8 117.7(5) . . ?
C5C C6C C1C 119.0(6) . . ?
C2D C7C C4C 110.9(5) . . ?
C2D C7C C8C 115.9(5) . . ?
C4C C7C C8C 110.2(5) . . ?
C9C C8C C7C 113.6(6) . . ?
C8C C9C C1S 114.7(7) . . ?
C2S C1S C6S 120.0 . . ?
C2S C1S C9C 117.1(5) . . ?
C6S C1S C9C 122.8(5) . . ?
C1S C2S C3S 120.0 . . ?
C4S C3S C2S 120.0 . . ?
C3S C4S C5S 120.0 . . ?
C6S C5S C4S 120.0 . . ?
C5S C6S C1S 120.0 . . ?
C2K C1K C6K 120.0 . . ?
C2K C1K P3 122.4(3) . . ?
C6K C1K P3 117.4(3) . . ?
C3K C2K C1K 120.0 . . ?
C2K C3K C4K 120.0 . . ?
C3K C4K C5K 120.0 . . ?
C6K C5K C4K 120.0 . . ?
C5K C6K C1K 120.0 . . ?
C2L C1L C6L 120.0 . . ?
C2L C1L P3 122.6(3) . . ?
C6L C1L P3 117.4(3) . . ?
C1L C2L C3L 120.0 . . ?
C4L C3L C2L 120.0 . . ?
C3L C4L C5L 120.0 . . ?
C6L C5L C4L 120.0 . . ?
C5L C6L C1L 120.0 . . ?
C2M C1M C6M 120.0 . . ?
C2M C1M P4 122.3(3) . . ?
C6M C1M P4 117.7(3) . . ?
C1M C2M C3M 120.0 . . ?
C4M C3M C2M 120.0 . . ?
C3M C4M C5M 120.0 . . ?
C6M C5M C4M 120.0 . . ?
C5M C6M C1M 120.0 . . ?
C2N C1N C6N 120.0 . . ?
C2N C1N P4 116.6(3) . . ?
C6N C1N P4 123.3(3) . . ?
C1N C2N C3N 120.0 . . ?
C4N C3N C2N 120.0 . . ?
C3N C4N C5N 120.0 . . ?
C6N C5N C4N 120.0 . . ?
C5N C6N C1N 120.0 . . ?
O18A C5 O17A 132.9(14) . . ?
O18 C5 O17 132.1(12) . . ?
O18A C5 C6 115.5(13) . . ?
O17A C5 C6 111.5(11) . . ?
O18 C5 C6 115.5(11) . . ?
O17 C5 C6 111.8(11) . . ?
F7A C6 F9A 112.0(15) . . ?
F7 C6 F9 103.8(14) . . ?
F9A C6 F9 70.2(12) . . ?
F7A C6 F8 121.0(15) . . ?
F7 C6 F8 103.3(13) . . ?
F9 C6 F8 121.1(14) . . ?
F7A C6 F8A 96.9(15) . . ?
F9A C6 F8A 105.8(15) . . ?
F7A C6 C5 121.9(14) . . ?
F7 C6 C5 111.0(13) . . ?
F9A C6 C5 116.8(13) . . ?
F9 C6 C5 104.2(12) . . ?
F8 C6 C5 113.1(12) . . ?
F8A C6 C5 98.5(15) . . ?
C5 O17 Ag3 119.9(10) . . ?
C5 O18 Ag4 130.2(10) . . ?
C5 O17A Ag3 127.3(11) . . ?
C5 O18A Ag4 132.3(13) . . ?
O19 C7 O20 131.3(11) . . ?
O20A C7 O19A 127.2(13) . . ?
O19 C7 C8 117.2(10) . . ?
O20A C7 C8 115.7(13) . . ?
O20 C7 C8 111.0(9) . . ?
O19A C7 C8 116.5(8) . . ?
F11A C8 F12A 103.4(11) . . ?
F12 C8 F10 101.4(11) . . ?
F11A C8 F10A 101.3(13) . . ?
F12A C8 F10A 102.1(12) . . ?
F12 C8 F11 114.5(9) . . ?
F10 C8 F11 99.9(9) . . ?
F11A C8 C7 122.3(10) . . ?
F12 C8 C7 118.9(8) . . ?
F12A C8 C7 111.3(10) . . ?
F10 C8 C7 110.1(8) . . ?
F10A C8 C7 114.2(12) . . ?
F11 C8 C7 109.9(10) . . ?
C7 O19 Ag3 133.4(11) . . ?
C7 O20 Ag4 125.8(8) . . ?
C7 O19A Ag3 116.4(8) . . ?
C7 O20A Ag4 140.0(15) . . ?
C6D C1D C2D 123.6(5) . . ?
C6D C1D O9 116.3(5) . . ?
C2D C1D O9 120.0(5) . . ?
C3D C2D C1D 115.5(5) . . ?
C3D C2D C7C 125.5(5) . . ?
C1D C2D C7C 119.0(5) . . ?
C2D C3D C4D 123.8(5) . . ?
C5D C4D C3D 116.7(5) . . ?
C5D C4D C7D 118.6(5) . . ?
C3D C4D C7D 124.7(5) . . ?
C6D C5D C4D 122.4(6) . . ?
C6D C5D O11 119.6(5) . . ?
C4D C5D O11 117.8(5) . . ?
C1D C6D C5D 117.9(5) . . ?
C4D C7D C2A 111.8(5) . . ?
C4D C7D C8D 114.8(5) . . ?
C2A C7D C8D 111.3(5) . . ?
C9D C8D C7D 111.6(5) . . ?
C1T C9D C8D 113.4(5) . . ?
C2T C1T C6T 120.0 . . ?
C2T C1T C9D 120.5(5) . . ?
C6T C1T C9D 119.5(4) . . ?
C3T C2T C1T 120.0 . . ?
C2T C3T C4T 120.0 . . ?
C5T C4T C3T 120.0 . . ?
C4T C5T C6T 120.0 . . ?
C5T C6T C1T 120.0 . . ?
O10 C0O O9 122.8(6) . . ?
O10 C0O C1O 125.6(6) . . ?
O9 C0O C1O 111.6(5) . . ?
C2O C1O C6O 120.0 . . ?
C2O C1O C0O 118.0(4) . . ?
C6O C1O C0O 121.9(4) . . ?
C1O C2O C3O 120.0 . . ?
C4O C3O C2O 120.0 . . ?
C3O C4O C5O 120.0 . . ?
C3O C4O C7O 120.5(7) . . ?
C5O C4O C7O 119.5(7) . . ?
C6O C5O C4O 120.0 . . ?
C5O C6O C1O 120.0 . . ?
O12 C0P O11 122.3(6) . . ?
O12 C0P C1P 126.2(6) . . ?
O11 C0P C1P 111.5(5) . . ?
C2P C1P C6P 120.0 . . ?
C2P C1P C0P 117.7(4) . . ?
C6P C1P C0P 122.3(4) . . ?
C3P C2P C1P 120.0 . . ?
C4P C3P C2P 120.0 . . ?
C3P C4P C5P 120.0 . . ?
C3P C4P C7P 119.6(5) . . ?
C5P C4P C7P 120.4(5) . . ?
C6P C5P C4P 120.0 . . ?
C5P C6P C1P 120.0 . . ?
C101 C100 Cl10 112.6(11) . . ?
C100 C101 Cl11 112.7(10) . . ?
C201 C200 Cl20 113.7(8) . . ?
C200 C201 Cl21 113.1(8) . . ?
C301 C300 Cl30 106.7(16) . . ?
C300 C301 Cl31 117(2) . . ?
C303 C302 Cl32 115(3) . . ?
C302 C303 Cl33 114(3) . . ?
C400 C400 Cl40 121.5(17) 3_486 . ?
C501 C500 Cl50 110(3) . . ?
C500 C501 Cl51 131(4) . . ?
C503 C502 Cl52 122(6) . . ?
C502 C503 Cl53 100(6) . . ?
C601 C600 Cl60 117(3) . . ?
C600 C601 Cl61 133(3) . . ?
C602 C603 Cl63 112(5) . . ?
C603 C602 Cl62 109(5) . . ?
C801 C800 Cl80 125(2) . . ?
C800 C801 Cl81 128(2) . . ?

loop_
_geom_bond_atom_site_label_1
_geom_bond_atom_site_label_2
_geom_bond_distance
_geom_bond_site_symmetry_2
_geom_bond_publ_flag
Ag1 O14 2.248(6) . ?
Ag1 O16 2.319(5) . ?
Ag1 P1 2.3535(18) . ?
Ag1 Ag2 3.0541(8) . ?
Ag2 O15 2.246(6) . ?
Ag2 O13 2.290(6) . ?
Ag2 P2 2.3568(18) . ?
Ag3 O17 2.241(15) . ?
Ag3 O17A 2.246(14) . ?
Ag3 O19A 2.308(12) . ?
Ag3 O19 2.340(14) . ?
Ag3 P3 2.3558(19) . ?
Ag4 O18 2.193(14) . ?
Ag4 O18A 2.247(17) . ?
Ag4 O20A 2.30(2) . ?
Ag4 O20 2.343(11) . ?
Ag4 P4 2.352(2) . ?
P1 O1 1.633(4) . ?
P1 C1F 1.801(4) . ?
P1 C1E 1.801(4) . ?
P2 O2 1.629(5) . ?
P2 C1HA 1.791(10) . ?
P2 C1G 1.802(4) . ?
P2 C1H 1.820(11) . ?
P3 O7 1.637(5) . ?
P3 C1K 1.798(4) . ?
P3 C1L 1.806(4) . ?
P4 O8 1.649(4) . ?
P4 C1M 1.791(4) . ?
P4 C1N 1.798(4) . ?
O1 C1A 1.403(7) . ?
O2 C5A 1.384(7) . ?
O3 C0I 1.348(8) . ?
O3 C1B 1.388(7) . ?
O4 C0I 1.222(11) . ?
O4A C0I 1.220(14) . ?
O5 C0J 1.339(8) . ?
O5 C5B 1.410(7) . ?
O6 C0J 1.246(11) . ?
O6A C0J 1.206(14) . ?
O7 C1C 1.392(7) . ?
O8 C5C 1.412(7) . ?
O9 C0O 1.360(8) . ?
O9 C1D 1.408(7) . ?
O10 C0O 1.208(8) . ?
O11 C0P 1.374(8) . ?
O11 C5D 1.387(7) . ?
O12 C0P 1.200(8) . ?
C1A C6A 1.382(9) . ?
C1A C2A 1.399(8) . ?
C2A C3A 1.380(8) . ?
C2A C7D 1.535(8) . ?
C3A C4A 1.397(8) . ?
C4A C5A 1.392(9) . ?
C4A C7A 1.511(8) . ?
C5A C6A 1.388(9) . ?
C7A C2B 1.519(8) . ?
C7A C8A 1.528(9) . ?
C8A C9A 1.525(9) . ?
C9A C1Q 1.485(12) . ?
C9A C1QA 1.567(13) . ?
C1Q C2Q 1.3900 . ?
C1Q C6Q 1.3900 . ?
C2Q C3Q 1.3900 . ?
C3Q C4Q 1.3900 . ?
C4Q C5Q 1.3900 . ?
C5Q C6Q 1.3900 . ?
C1QA C2QA 1.3900 . ?
C1QA C6QA 1.3900 . ?
C2QA C3QA 1.3900 . ?
C3QA C4QA 1.3900 . ?
C4QA C5QA 1.3900 . ?
C5QA C6QA 1.3900 . ?
C1E C2E 1.3900 . ?
C1E C6E 1.3900 . ?
C2E C3E 1.3900 . ?
C3E C4E 1.3900 . ?
C4E C5E 1.3900 . ?
C5E C6E 1.3900 . ?
C1F C2F 1.3900 . ?
C1F C6F 1.3900 . ?
C2F C3F 1.3900 . ?
C3F C4F 1.3900 . ?
C4F C5F 1.3900 . ?
C5F C6F 1.3900 . ?
C1G C2G 1.3900 . ?
C1G C6G 1.3900 . ?
C2G C3G 1.3900 . ?
C3G C4G 1.3900 . ?
C4G C5G 1.3900 . ?
C5G C6G 1.3900 . ?
C1HA C2HA 1.3900 . ?
C1HA C6HA 1.3900 . ?
C2HA C3HA 1.3900 . ?
C3HA C4HA 1.3900 . ?
C4HA C5HA 1.3900 . ?
C5HA C6HA 1.3900 . ?
C1H C2H 1.3900 . ?
C1H C6H 1.3900 . ?
C2H C3H 1.3900 . ?
C3H C4H 1.3900 . ?
C4H C5H 1.3900 . ?
C5H C6H 1.3900 . ?
C1 O13 1.221(10) . ?
C1 O14 1.224(10) . ?
C1 C2 1.529(12) . ?
C2 F2 1.313(12) . ?
C2 F3A 1.314(12) . ?
C2 F2A 1.324(12) . ?
C2 F3 1.347(12) . ?
C2 F1 1.372(14) . ?
C2 F1A 1.391(12) . ?
C3 O16 1.224(10) . ?
C3 O15 1.240(10) . ?
C3 C4 1.526(11) . ?
C4 F4A 1.246(12) . ?
C4 F5 1.253(11) . ?
C4 F6 1.327(11) . ?
C4 F6A 1.377(11) . ?
C4 F4 1.444(12) . ?
C4 F5A 1.458(12) . ?
C1B C6B 1.384(8) . ?
C1B C2B 1.393(8) . ?
C2B C3B 1.383(8) . ?
C3B C4B 1.403(8) . ?
C4B C5B 1.380(9) . ?
C4B C7B 1.533(9) . ?
C5B C6B 1.374(9) . ?
C7B C2C 1.531(9) . ?
C7B C8B 1.532(10) . ?
C8B C9B 1.474(11) . ?
C9B C1R 1.528(12) . ?
C1R C2R 1.3900 . ?
C1R C6R 1.3900 . ?
C2R C3R 1.3900 . ?
C3R C4R 1.3900 . ?
C4R C5R 1.3900 . ?
C5R C6R 1.3900 . ?
C0I C1I 1.484(7) . ?
C1I C2I 1.3900 . ?
C1I C6I 1.3900 . ?
C2I C3I 1.3900 . ?
C3I C4I 1.3900 . ?
C4I C5I 1.3900 . ?
C4I C7I 1.515(9) . ?
C5I C6I 1.3900 . ?
C0J C1J 1.484(7) . ?
C1J C2J 1.3900 . ?
C1J C6J 1.3900 . ?
C2J C3J 1.3900 . ?
C3J C4J 1.3900 . ?
C4J C5J 1.3900 . ?
C4J C7J 1.515(9) . ?
C5J C6J 1.3900 . ?
C1C C2C 1.378(9) . ?
C1C C6C 1.382(10) . ?
C2C C3C 1.387(9) . ?
C3C C4C 1.381(8) . ?
C4C C5C 1.386(9) . ?
C4C C7C 1.525(8) . ?
C5C C6C 1.373(9) . ?
C7C C2D 1.519(8) . ?
C7C C8C 1.546(9) . ?
C8C C9C 1.481(10) . ?
C9C C1S 1.518(9) . ?
C1S C2S 1.3900 . ?
C1S C6S 1.3900 . ?
C2S C3S 1.3900 . ?
C3S C4S 1.3900 . ?
C4S C5S 1.3900 . ?
C5S C6S 1.3900 . ?
C1K C2K 1.3900 . ?
C1K C6K 1.3900 . ?
C2K C3K 1.3900 . ?
C3K C4K 1.3900 . ?
C4K C5K 1.3900 . ?
C5K C6K 1.3900 . ?
C1L C2L 1.3900 . ?
C1L C6L 1.3900 . ?
C2L C3L 1.3900 . ?
C3L C4L 1.3900 . ?
C4L C5L 1.3900 . ?
C5L C6L 1.3900 . ?
C1M C2M 1.3900 . ?
C1M C6M 1.3900 . ?
C2M C3M 1.3900 . ?
C3M C4M 1.3900 . ?
C4M C5M 1.3900 . ?
C5M C6M 1.3900 . ?
C1N C2N 1.3900 . ?
C1N C6N 1.3900 . ?
C2N C3N 1.3900 . ?
C3N C4N 1.3900 . ?
C4N C5N 1.3900 . ?
C5N C6N 1.3900 . ?
C5 O18A 1.161(18) . ?
C5 O17A 1.217(16) . ?
C5 O18 1.250(17) . ?
C5 O17 1.345(17) . ?
C5 C6 1.559(17) . ?
C6 F7A 1.275(15) . ?
C6 F7 1.314(14) . ?
C6 F9A 1.314(14) . ?
C6 F9 1.363(14) . ?
C6 F8 1.378(14) . ?
C6 F8A 1.421(16) . ?
C7 O19 1.077(14) . ?
C7 O20A 1.17(2) . ?
C7 O20 1.301(14) . ?
C7 O19A 1.390(16) . ?
C7 C8 1.474(12) . ?
C8 F11A 1.290(13) . ?
C8 F12 1.312(12) . ?
C8 F12A 1.352(13) . ?
C8 F10 1.366(13) . ?
C8 F10A 1.374(15) . ?
C8 F11 1.380(12) . ?
C1D C6D 1.376(9) . ?
C1D C2D 1.398(8) . ?
C2D C3D 1.389(8) . ?
C3D C4D 1.401(8) . ?
C4D C5D 1.385(8) . ?
C4D C7D 1.520(8) . ?
C5D C6D 1.384(8) . ?
C7D C8D 1.548(8) . ?
C8D C9D 1.537(9) . ?
C9D C1T 1.510(8) . ?
C1T C2T 1.3900 . ?
C1T C6T 1.3900 . ?
C2T C3T 1.3900 . ?
C3T C4T 1.3900 . ?
C4T C5T 1.3900 . ?
C5T C6T 1.3900 . ?
C0O C1O 1.468(7) . ?
C1O C2O 1.3900 . ?
C1O C6O 1.3900 . ?
C2O C3O 1.3900 . ?
C3O C4O 1.3900 . ?
C4O C5O 1.3900 . ?
C4O C7O 1.530(10) . ?
C5O C6O 1.3900 . ?
C0P C1P 1.482(7) . ?
C1P C2P 1.3900 . ?
C1P C6P 1.3900 . ?
C2P C3P 1.3900 . ?
C3P C4P 1.3900 . ?
C4P C5P 1.3900 . ?
C4P C7P 1.532(8) . ?
C5P C6P 1.3900 . ?
C100 C101 1.393(16) . ?
C100 Cl10 1.767(9) . ?
C101 Cl11 1.791(9) . ?
C200 C201 1.418(12) . ?
C200 Cl20 1.750(8) . ?
C201 Cl21 1.771(7) . ?
C300 C301 1.384(18) . ?
C300 Cl30 1.739(10) . ?
C301 Cl31 1.736(10) . ?
Cl33 C303 1.760(10) . ?
Cl32 C302 1.737(10) . ?
C302 C303 1.367(18) . ?
C400 C400 1.347(18) 3_486 ?
C400 Cl40 1.732(10) . ?
C500 C501 1.376(19) . ?
C500 Cl50 1.744(10) . ?
C501 Cl51 1.736(10) . ?
Cl53 C503 1.738(10) . ?
Cl52 C502 1.736(10) . ?
C502 C503 1.40(11) . ?
C600 C601 1.358(18) . ?
C600 Cl60 1.738(10) . ?
C601 Cl61 1.737(10) . ?
C603 C602 1.367(19) . ?
C603 Cl63 1.739(10) . ?
C602 Cl62 1.739(10) . ?
C800 C801 1.343(17) . ?
C800 Cl80 1.735(10) . ?
C801 Cl81 1.720(10) . ?
